data_4333758
loop_
_publ_author_name
'Fabrice Pointillart'
'Boris Le Guennic'
'St\'ephane Golhen'
'Olivier Cador'
'Olivier Maury'
'Lahc\`ene Ouahab'

_publ_section_title
;
 High Nuclearity Complexes of Lanthanide Involving Tetrathiafulvalene
 Ligands: Structural, Magnetic, and PhotoPhysical Properties
;
_journal_name_full 'Inorganic Chemistry'
_journal_page_first 1610
_journal_page_last 1620
_journal_paper_doi 10.1021/ic302532f
_journal_volume 52
_journal_year 2013
_chemical_formula_sum 'C124.25 H68.25 Cl3.75 F72 N8 O32 S16 Yb4'
_chemical_formula_weight 4888.38
_chemical_name_systematic
;
 ?
;
_space_group_IT_number 2
_symmetry_cell_setting triclinic
_symmetry_space_group_name_Hall '-P 1'
_symmetry_space_group_name_H-M 'P -1'
_atom_sites_solution_hydrogens geom
_atom_sites_solution_primary direct
_atom_sites_solution_secondary difmap
_audit_creation_method SHELXL-97
_cell_angle_alpha 94.3354(8)
_cell_angle_beta 97.1996(7)
_cell_angle_gamma 108.9054(7)
_cell_formula_units_Z 2
_cell_length_a 19.1532(3)
_cell_length_b 22.5108(3)
_cell_length_c 24.7437(3)
_cell_measurement_reflns_used 26884
_cell_measurement_temperature 150(2)
_cell_measurement_theta_max 26.373
_cell_measurement_theta_min 0.998
_cell_volume 9936.2(2)
_computing_structure_refinement 'SHELXL-97 (Sheldrick, 1997)'
_diffrn_ambient_temperature 150(2)
_diffrn_measured_fraction_theta_full 0.952
_diffrn_measured_fraction_theta_max 0.952
_diffrn_radiation_monochromator graphite
_diffrn_radiation_source 'fine-focus sealed tube'
_diffrn_radiation_type MoK\a
_diffrn_radiation_wavelength 0.71073
_diffrn_reflns_av_R_equivalents 0.0232
_diffrn_reflns_av_sigmaI/netI 0.0409
_diffrn_reflns_limit_h_max 23
_diffrn_reflns_limit_h_min -23
_diffrn_reflns_limit_k_max 25
_diffrn_reflns_limit_k_min -28
_diffrn_reflns_limit_l_max 30
_diffrn_reflns_limit_l_min -27
_diffrn_reflns_number 54456
_diffrn_reflns_theta_full 26.36
_diffrn_reflns_theta_max 26.36
_diffrn_reflns_theta_min 1.78
_exptl_absorpt_coefficient_mu 2.200
_exptl_absorpt_correction_T_max 0.785
_exptl_absorpt_correction_T_min 0.565
_exptl_absorpt_correction_type multi-scan
_exptl_crystal_colour orange
_exptl_crystal_density_diffrn 1.637
_exptl_crystal_description plate
_exptl_crystal_F_000 4668
_exptl_crystal_size_max 0.27
_exptl_crystal_size_mid 0.22
_exptl_crystal_size_min 0.11
_refine_diff_density_max 1.864
_refine_diff_density_min -1.313
_refine_diff_density_rms 0.139
_refine_ls_extinction_method none
_refine_ls_goodness_of_fit_ref 1.084
_refine_ls_hydrogen_treatment constr
_refine_ls_matrix_type full
_refine_ls_number_parameters 2379
_refine_ls_number_reflns 38661
_refine_ls_number_restraints 0
_refine_ls_restrained_S_all 1.084
_refine_ls_R_factor_all 0.0963
_refine_ls_R_factor_gt 0.0615
_refine_ls_shift/su_max 0.011
_refine_ls_shift/su_mean 0.000
_refine_ls_structure_factor_coef Fsqd
_refine_ls_weighting_details 'calc w=1/[\s^2^(Fo^2^)+(0.1091P)^2^+22.8973P] where P=(Fo^2^+2Fc^2^)/3'
_refine_ls_weighting_scheme calc
_refine_ls_wR_factor_gt 0.1717
_refine_ls_wR_factor_ref 0.2104
_reflns_number_gt 26895
_reflns_number_total 38661
_reflns_threshold_expression >2sigma(I)
_cod_data_source_file ic302532f_si_002_4.cif
_cod_data_source_block (4b)
_cod_database_code 4333758

loop_
_symmetry_equiv_pos_as_xyz
'x, y, z'
'-x, -y, -z'

loop_
_atom_site_label
_atom_site_type_symbol
_atom_site_fract_x
_atom_site_fract_y
_atom_site_fract_z
_atom_site_U_iso_or_equiv
_atom_site_adp_type
_atom_site_occupancy
_atom_site_symmetry_multiplicity
_atom_site_calc_flag
_atom_site_refinement_flags
Cl3 Cl 0.3643(7) 0.2061(6) 0.9437(5) 0.305(5) Uani 1 1 d .
Cl2 Cl 0.3962(13) 0.3277(10) 0.9234(6) 0.428(11) Uani 1 1 d .
Cl1 Cl 0.2992(18) 0.230(2) 0.8542(10) 0.92(4) Uani 1 1 d .
Yb1 Yb 0.751857(19) -0.348414(15) 0.916357(12) 0.06031(10) Uani 1 1 d .
Yb2 Yb 0.708418(19) 0.148046(16) 0.919004(13) 0.05991(10) Uani 1 1 d .
Yb3 Yb 0.62294(2) 0.221487(19) 0.440842(14) 0.07341(12) Uani 1 1 d .
Yb4 Yb 0.21078(2) 0.36548(2) 0.697802(15) 0.07308(12) Uani 1 1 d .
S2 S 0.94968(13) -0.05293(9) 1.11353(8) 0.0730(6) Uani 1 1 d .
S10 S 0.47264(12) 0.43751(10) 0.41468(8) 0.0667(5) Uani 1 1 d .
S9 S 0.50440(12) 0.37477(10) 0.51136(8) 0.0677(5) Uani 1 1 d .
S5 S 0.71283(12) -0.19714(10) 0.82795(9) 0.0743(6) Uani 1 1 d .
S11 S 0.51782(13) 0.44337(10) 0.65438(9) 0.0705(5) Uani 1 1 d .
S3 S 0.88502(12) -0.01954(10) 0.81305(9) 0.0703(5) Uani 1 1 d .
S8 S 0.84722(13) -0.00068(11) 0.96549(8) 0.0729(5) Uani 1 1 d .
S7 S 0.95898(12) 0.06344(9) 1.06433(9) 0.0707(5) Uani 1 1 d .
S14 S 0.66797(12) 0.44882(11) 0.63318(9) 0.0713(5) Uani 1 1 d .
S16 S 0.33130(14) 0.36384(11) 0.53476(9) 0.0751(6) Uani 1 1 d .
S13 S 0.65174(15) 0.32276(12) 0.67472(9) 0.0785(6) Uani 1 1 d .
S6 S 0.87866(13) -0.13558(10) 0.86222(10) 0.0768(6) Uani 1 1 d .
S15 S 0.32161(12) 0.42853(11) 0.43195(9) 0.0712(5) Uani 1 1 d .
S4 S 0.71965(13) -0.06680(11) 0.76989(10) 0.0783(6) Uani 1 1 d .
S1 S 0.83049(14) -0.13486(10) 1.02061(10) 0.0841(7) Uani 1 1 d .
S12 S 0.48504(17) 0.31066(12) 0.68943(13) 0.0937(8) Uani 1 1 d .
O6 O 0.7346(3) -0.4434(3) 0.8622(2) 0.0721(14) Uani 1 1 d .
O8 O 0.6492(3) -0.3629(3) 0.8492(2) 0.0692(14) Uani 1 1 d .
O26 O 0.3135(3) 0.4168(3) 0.6591(2) 0.0664(13) Uani 1 1 d .
O18 O 0.6627(3) 0.3119(3) 0.5018(2) 0.0748(15) Uani 1 1 d .
O1 O 0.8371(3) -0.2497(2) 0.9407(2) 0.0647(13) Uani 1 1 d .
O14 O 0.6799(4) 0.1473(3) 0.8245(2) 0.0758(15) Uani 1 1 d .
O3 O 0.7890(4) -0.3392(3) 1.0127(2) 0.089(2) Uani 1 1 d .
O11 O 0.7471(4) 0.2228(3) 0.9978(3) 0.0855(17) Uani 1 1 d .
O4 O 0.6668(3) -0.4298(3) 0.9518(2) 0.0748(15) Uani 1 1 d .
O10 O 0.7570(4) 0.0980(3) 0.9806(2) 0.0760(15) Uani 1 1 d .
N1 N 0.9091(4) -0.2303(3) 0.9617(3) 0.0654(16) Uani 1 1 d .
C42 C 0.7684(6) -0.3305(5) 0.7872(4) 0.087(3) Uani 1 1 d .
O9 O 0.7893(3) 0.1072(3) 0.8817(2) 0.0673(13) Uani 1 1 d .
O7 O 0.7987(3) -0.3218(3) 0.8364(2) 0.0813(16) Uani 1 1 d .
N8 N 0.3276(3) 0.4708(3) 0.6368(3) 0.0626(15) Uani 1 1 d .
O15 O 0.6208(4) 0.0504(3) 0.8840(3) 0.0817(16) Uani 1 1 d .
N3 N 0.8118(4) 0.1129(3) 0.8325(3) 0.0652(16) Uani 1 1 d .
N4 N 0.7444(4) 0.0753(4) 1.0277(3) 0.0693(17) Uani 1 1 d .
O30 O 0.1735(4) 0.4359(4) 0.6457(3) 0.0871(19) Uani 1 1 d .
O13 O 0.6378(4) 0.2108(3) 0.9048(3) 0.0864(18) Uani 1 1 d .
O12 O 0.7988(4) 0.2375(3) 0.9014(3) 0.0855(18) Uani 1 1 d .
O25 O 0.3011(4) 0.3523(3) 0.7569(2) 0.0800(16) Uani 1 1 d .
O21 O 0.6188(4) 0.2385(4) 0.3489(3) 0.097(2) Uani 1 1 d .
C44 C 0.6415(5) -0.3657(4) 0.7979(3) 0.071(2) Uani 1 1 d .
O19 O 0.5465(4) 0.1810(3) 0.5047(3) 0.0852(17) Uani 1 1 d .
N6 N 0.7277(4) 0.3388(3) 0.5354(3) 0.0709(17) Uani 1 1 d .
O31 O 0.1109(4) 0.3758(4) 0.7337(3) 0.094(2) Uani 1 1 d .
O16 O 0.6138(4) 0.1219(3) 0.9758(3) 0.0801(16) Uani 1 1 d .
N2 N 0.6216(4) -0.2817(3) 0.9272(3) 0.0663(16) Uani 1 1 d .
O28 O 0.1596(4) 0.2742(4) 0.7359(3) 0.095(2) Uani 1 1 d .
O27 O 0.2375(4) 0.2881(3) 0.6452(3) 0.0854(17) Uani 1 1 d .
O17 O 0.5433(3) 0.2765(3) 0.4281(2) 0.0721(14) Uani 1 1 d .
O24 O 0.6926(5) 0.1939(4) 0.5118(3) 0.099(2) Uani 1 1 d .
O2 O 0.6883(3) -0.2857(3) 0.9463(2) 0.0765(15) Uani 1 1 d .
C83 C 0.5952(4) 0.4812(4) 0.6245(3) 0.0594(17) Uani 1 1 d .
N5 N 0.4724(4) 0.2603(3) 0.4074(3) 0.0703(18) Uani 1 1 d .
O32 O 0.2530(4) 0.4619(3) 0.7545(3) 0.0876(18) Uani 1 1 d .
N7 N 0.3696(4) 0.3888(4) 0.7811(3) 0.0742(18) Uani 1 1 d .
C5 C 0.9307(5) -0.1996(4) 1.0134(4) 0.073(2) Uani 1 1 d .
C72 C 0.3218(5) 0.5255(5) 0.5595(4) 0.075(2) Uani 1 1 d .
H72 H 0.3077 0.5254 0.5221 0.090 Uiso 1 1 calc R
C67 C 0.4431(4) 0.4057(3) 0.4737(3) 0.0566(16) Uani 1 1 d .
C54 C 0.6507(6) 0.1772(4) 0.7948(4) 0.078(2) Uani 1 1 d .
O5 O 0.8577(4) -0.3739(3) 0.9350(3) 0.099(2) Uani 1 1 d .
O23 O 0.6558(6) 0.1411(5) 0.4043(4) 0.123(3) Uani 1 1 d .
C80 C 0.7319(5) 0.3291(5) 0.5887(3) 0.073(2) Uani 1 1 d .
C20 C 0.6182(5) -0.2314(4) 0.9024(3) 0.0658(19) Uani 1 1 d .
C34 C 0.6764(6) -0.4601(4) 0.9906(3) 0.075(2) Uani 1 1 d .
O20 O 0.5170(5) 0.1435(3) 0.3947(3) 0.100(2) Uani 1 1 d .
C8 C 1.0040(4) 0.0274(3) 1.1108(3) 0.0602(17) Uani 1 1 d .
O29 O 0.1052(5) 0.3068(4) 0.6355(3) 0.110(2) Uani 1 1 d .
C24 C 0.7959(4) -0.0771(4) 0.8091(3) 0.0648(19) Uani 1 1 d .
C71 C 0.3062(4) 0.4687(4) 0.5820(3) 0.0631(18) Uani 1 1 d .
C23 C 0.9307(4) -0.0557(3) 0.8592(3) 0.0602(17) Uani 1 1 d .
C114 C 0.1129(8) 0.4309(7) 0.6162(6) 0.113(4) Uani 1 1 d .
C69 C 0.3737(5) 0.4026(4) 0.4833(3) 0.0610(18) Uani 1 1 d .
C84 C 0.5459(5) 0.3777(4) 0.6662(3) 0.0670(19) Uani 1 1 d .
C17 C 0.4902(6) -0.3256(6) 0.9171(5) 0.102(3) Uani 1 1 d .
H17 H 0.4475 -0.3578 0.9220 0.122 Uiso 1 1 calc R
C86 C 0.4303(5) 0.3803(5) 0.7599(3) 0.074(2) Uani 1 1 d .
C11 C 0.7449(5) 0.0156(4) 1.0319(3) 0.071(2) Uani 1 1 d .
C38 C 0.8444(7) -0.4679(6) 0.8780(6) 0.118(5) Uani 1 1 d .
H38 H 0.8672 -0.4969 0.8682 0.142 Uiso 1 1 calc R
C87 C 0.5011(5) 0.4160(5) 0.7882(4) 0.085(3) Uani 1 1 d .
H87 H 0.5433 0.4110 0.7763 0.102 Uiso 1 1 calc R
C45 C 0.5608(6) -0.3795(5) 0.7712(4) 0.088(3) Uani 1 1 d .
C66 C 0.4526(6) 0.2900(4) 0.4993(4) 0.075(2) Uani 1 1 d .
H66B H 0.4852 0.2674 0.5128 0.090 Uiso 1 1 calc R
H66A H 0.4112 0.2807 0.5199 0.090 Uiso 1 1 calc R
C64 C 0.3492(6) 0.2524(5) 0.4179(5) 0.102(3) Uani 1 1 d .
H64 H 0.3145 0.2560 0.4400 0.122 Uiso 1 1 calc R
C26 C 0.7799(5) 0.0648(4) 0.7908(3) 0.0662(19) Uani 1 1 d .
C9 C 0.8996(4) -0.0078(4) 1.0267(3) 0.0639(18) Uani 1 1 d .
C52 C 0.6154(6) 0.2350(5) 0.8655(5) 0.089(3) Uani 1 1 d .
C33 C 0.7316(6) -0.4416(5) 1.0355(4) 0.091(3) Uani 1 1 d .
H33 H 0.7349 -0.4699 1.0604 0.110 Uiso 1 1 calc R
C60 C 0.5000(9) 0.1079(9) 1.0056(7) 0.129(5) Uani 1 1 d .
C6 C 0.8726(6) -0.1925(4) 1.0439(4) 0.080(3) Uani 1 1 d .
H6A H 0.8941 -0.1800 1.0824 0.097 Uiso 1 1 calc R
H6B H 0.8336 -0.2334 1.0410 0.097 Uiso 1 1 calc R
C32 C 0.7834(6) -0.3798(4) 1.0439(4) 0.086(3) Uani 1 1 d .
C43 C 0.6938(6) -0.3540(5) 0.7653(4) 0.083(3) Uani 1 1 d .
H43 H 0.6796 -0.3618 0.7274 0.100 Uiso 1 1 calc R
O22 O 0.7437(4) 0.2694(4) 0.4263(3) 0.108(2) Uani 1 1 d .
C68 C 0.5992(4) 0.5311(4) 0.5972(3) 0.0590(17) Uani 1 1 d .
F66 F 0.1506(8) 0.5146(8) 0.5682(9) 0.269(10) Uani 1 1 d .
C47 C 0.7726(6) 0.2809(5) 1.0043(5) 0.094(3) Uani 1 1 d .
C19 C 0.5474(5) -0.2295(5) 0.8837(4) 0.078(2) Uani 1 1 d .
H19 H 0.5434 -0.1956 0.8658 0.093 Uiso 1 1 calc R
F10 F 0.6845(8) -0.5292(9) 0.7765(6) 0.251(9) Uani 1 1 d .
C21 C 0.6892(5) -0.1821(4) 0.8959(4) 0.076(2) Uani 1 1 d .
H21A H 0.7291 -0.1825 0.9240 0.091 Uiso 1 1 calc R
H21B H 0.6838 -0.1407 0.9002 0.091 Uiso 1 1 calc R
C27 C 0.8027(6) 0.0726(5) 0.7400(4) 0.085(3) Uani 1 1 d .
H27 H 0.7812 0.0405 0.7109 0.102 Uiso 1 1 calc R
C57 C 0.5536(6) 0.0281(5) 0.8834(4) 0.087(3) Uani 1 1 d .
C85 C 0.4109(5) 0.3349(4) 0.7087(4) 0.078(2) Uani 1 1 d .
H85A H 0.3927 0.3542 0.6787 0.094 Uiso 1 1 calc R
H85B H 0.3702 0.2975 0.7133 0.094 Uiso 1 1 calc R
C92 C 0.4945(9) 0.1303(6) 0.5035(5) 0.112(4) Uani 1 1 d .
F71 F 0.3028(12) 0.5521(7) 0.8537(6) 0.274(9) Uani 1 1 d .
C37 C 0.8820(7) -0.4165(5) 0.9177(6) 0.115(4) Uani 1 1 d .
C82 C 0.6130(5) 0.3800(4) 0.6564(3) 0.0664(19) Uani 1 1 d .
C7 C 0.8963(4) -0.0614(4) 1.0481(3) 0.0635(18) Uani 1 1 d .
C25 C 0.7201(6) 0.0069(5) 0.8027(4) 0.084(2) Uani 1 1 d .
H25B H 0.6718 0.0111 0.7915 0.101 Uiso 1 1 calc R
H25A H 0.7262 0.0056 0.8420 0.101 Uiso 1 1 calc R
C22 C 0.7936(4) -0.1306(4) 0.8310(3) 0.0665(19) Uani 1 1 d .
F33 F 0.4439(5) -0.0567(6) 0.8426(5) 0.223(7) Uani 1 1 d .
F27 F 0.5571(10) 0.3091(7) 0.8449(5) 0.251(8) Uani 1 1 d .
F28 F 0.6001(6) 0.1754(5) 0.7022(3) 0.166(4) Uani 1 1 d .
F41 F 0.4210(8) 0.0658(6) 0.3127(5) 0.212(6) Uani 1 1 d .
F3 F 0.8929(6) -0.3124(5) 1.0992(4) 0.203(6) Uani 1 1 d .
C46 C 0.7637(12) 0.3110(8) 1.0584(7) 0.139(6) Uani 1 1 d .
C109 C 0.1504(7) 0.2186(7) 0.7226(5) 0.103(3) Uani 1 1 d .
C120 C 0.2747(12) 0.5604(7) 0.8048(7) 0.136(5) Uani 1 1 d .
C10 C 0.7531(5) -0.0219(4) 0.9819(4) 0.077(2) Uani 1 1 d .
H10A H 0.7204 -0.0167 0.9508 0.092 Uiso 1 1 calc R
H10B H 0.7363 -0.0663 0.9871 0.092 Uiso 1 1 calc R
C119 C 0.2228(7) 0.4973(6) 0.7745(5) 0.104(3) Uani 1 1 d .
F57 F 0.2193(10) 0.2079(7) 0.5504(5) 0.228(7) Uani 1 1 d .
C39 C 0.7723(6) -0.4754(5) 0.8529(4) 0.088(3) Uani 1 1 d .
C55 C 0.6522(11) 0.1634(8) 0.7339(5) 0.122(5) Uani 1 1 d .
C49 C 0.8218(6) 0.2947(5) 0.9202(4) 0.085(3) Uani 1 1 d .
C48 C 0.8079(7) 0.3207(5) 0.9678(5) 0.105(4) Uani 1 1 d .
H48 H 0.8218 0.3644 0.9759 0.126 Uiso 1 1 calc R
C73 C 0.3579(6) 0.5816(5) 0.5924(5) 0.090(3) Uani 1 1 d .
H73 H 0.3690 0.6194 0.5772 0.108 Uiso 1 1 calc R
C112 C 0.0504(8) 0.3152(8) 0.6117(6) 0.122(4) Uani 1 1 d .
C70 C 0.2682(5) 0.4065(4) 0.5498(3) 0.070(2) Uani 1 1 d .
H70B H 0.2418 0.4120 0.5155 0.084 Uiso 1 1 calc R
H70A H 0.2313 0.3810 0.5698 0.084 Uiso 1 1 calc R
F1 F 0.8668(11) -0.4023(7) 1.1096(8) 0.307(13) Uani 1 1 d .
C59 C 0.5476(6) 0.0923(5) 0.9633(4) 0.085(3) Uani 1 1 d .
F35 F 0.4378(5) 0.0627(6) 1.0069(5) 0.198(6) Uani 1 1 d .
C61 C 0.4512(7) 0.2403(5) 0.3519(4) 0.092(3) Uani 1 1 d .
H61 H 0.4858 0.2367 0.3297 0.110 Uiso 1 1 calc R
F30 F 0.6502(8) 0.1069(5) 0.7204(3) 0.186(5) Uani 1 1 d .
C35 C 0.6153(10) -0.5252(6) 0.9872(6) 0.118(5) Uani 1 1 d .
C63 C 0.3269(8) 0.2320(6) 0.3614(7) 0.126(5) Uani 1 1 d .
H63 H 0.2772 0.2229 0.3460 0.151 Uiso 1 1 calc R
C94 C 0.4725(10) 0.0974(6) 0.4059(6) 0.124(5) Uani 1 1 d .
F17 F 0.5440(5) -0.4114(7) 0.7241(4) 0.226(7) Uani 1 1 d .
C16 C 0.5595(6) -0.3280(5) 0.9358(4) 0.086(3) Uani 1 1 d .
H16 H 0.5639 -0.3613 0.9544 0.103 Uiso 1 1 calc R
C4 C 1.0062(7) -0.1782(5) 1.0349(5) 0.101(4) Uani 1 1 d .
H4 H 1.0219 -0.1570 1.0704 0.122 Uiso 1 1 calc R
C12 C 0.7361(6) -0.0073(6) 1.0822(5) 0.098(3) Uani 1 1 d .
H12 H 0.7372 -0.0477 1.0866 0.118 Uiso 1 1 calc R
C75 C 0.3627(5) 0.5266(5) 0.6684(4) 0.080(2) Uani 1 1 d .
H75 H 0.3771 0.5270 0.7058 0.095 Uiso 1 1 calc R
C3 C 1.0567(7) -0.1875(6) 1.0058(7) 0.119(5) Uani 1 1 d .
H3 H 1.1071 -0.1724 1.0208 0.143 Uiso 1 1 calc R
C105 C 0.7532(13) 0.1473(11) 0.5759(8) 0.149(6) Uani 1 1 d .
F11 F 0.7798(6) -0.5495(8) 0.7824(6) 0.236(8) Uani 1 1 d .
C65 C 0.4229(5) 0.2669(4) 0.4399(4) 0.071(2) Uani 1 1 d .
C117 C 0.0964(7) 0.4201(8) 0.7576(5) 0.102(3) Uani 1 1 d .
C90 C 0.3800(6) 0.4300(6) 0.8262(4) 0.090(3) Uani 1 1 d .
H90 H 0.3384 0.4347 0.8393 0.107 Uiso 1 1 calc R
F14 F 0.8355(14) -0.2530(12) 0.7392(8) 0.343(15) Uani 1 1 d .
C98 C 0.7427(10) 0.2557(9) 0.3317(6) 0.140(6) Uani 1 1 d .
H98 H 0.7724 0.2547 0.3049 0.168 Uiso 1 1 calc R
C81 C 0.6635(6) 0.2892(5) 0.6083(4) 0.082(2) Uani 1 1 d .
H81B H 0.6665 0.2474 0.6113 0.099 Uiso 1 1 calc R
H81A H 0.6201 0.2848 0.5814 0.099 Uiso 1 1 calc R
F13 F 0.8880(8) -0.3079(16) 0.7636(6) 0.337(15) Uani 1 1 d .
F58 F 0.1259(12) 0.1273(10) 0.7664(10) 0.319(13) Uani 1 1 d .
F20 F 0.7851(16) 0.2879(9) 1.0982(5) 0.289(12) Uani 1 1 d .
C79 C 0.8011(6) 0.3587(7) 0.6218(4) 0.103(4) Uani 1 1 d .
H79 H 0.8071 0.3518 0.6584 0.123 Uiso 1 1 calc R
C107 C 0.2164(7) 0.2297(6) 0.6434(5) 0.103(3) Uani 1 1 d .
C58 C 0.5119(6) 0.0476(6) 0.9192(4) 0.101(3) Uani 1 1 d .
H58 H 0.4600 0.0303 0.9130 0.121 Uiso 1 1 calc R
F4 F 0.5494(15) -0.5165(15) 0.987(2) 0.24(2) Uani 0.71(5) 1 d P
F32 F 0.5225(5) -0.0126(6) 0.7912(4) 0.187(5) Uani 1 1 d .
C1 C 0.9574(6) -0.2399(4) 0.9307(5) 0.089(3) Uani 1 1 d .
H1 H 0.9405 -0.2597 0.8948 0.107 Uiso 1 1 calc R
C15 C 0.7334(6) 0.1108(6) 1.0695(4) 0.088(3) Uani 1 1 d .
H15 H 0.7325 0.1513 1.0654 0.106 Uiso 1 1 calc R
F72 F 0.3341(9) 0.5851(5) 0.7843(7) 0.263(9) Uani 1 1 d .
C108 C 0.1746(8) 0.1918(6) 0.6806(6) 0.125(5) Uani 1 1 d .
H108 H 0.1639 0.1482 0.6760 0.150 Uiso 1 1 calc R
C31 C 0.8452(12) -0.3621(8) 1.0956(5) 0.151(7) Uani 1 1 d .
C97 C 0.6678(11) 0.2426(7) 0.3167(5) 0.122(5) Uani 1 1 d .
C118 C 0.1459(9) 0.4807(8) 0.7775(6) 0.121(4) Uani 1 1 d .
H118 H 0.1279 0.5106 0.7929 0.145 Uiso 1 1 calc R
C88 C 0.5095(7) 0.4588(6) 0.8337(4) 0.103(3) Uani 1 1 d .
H88 H 0.5569 0.4837 0.8513 0.124 Uiso 1 1 calc R
C104 C 0.7219(10) 0.1547(9) 0.5166(6) 0.135(5) Uani 1 1 d .
C96 C 0.6209(19) 0.2296(13) 0.2546(6) 0.192(11) Uani 1 1 d .
F16 F 0.5454(5) -0.3298(4) 0.7654(6) 0.189(5) Uani 1 1 d .
F54 F 0.8037(13) 0.1228(10) 0.5765(6) 0.298(11) Uani 1 1 d .
F2 F 0.8087(7) -0.3577(14) 1.1386(4) 0.316(13) Uani 1 1 d .
C40 C 0.7421(10) -0.5245(9) 0.7995(11) 0.205(12) Uani 1 1 d .
C29 C 0.8907(7) 0.1745(5) 0.7776(6) 0.103(3) Uani 1 1 d .
H29 H 0.9295 0.2108 0.7739 0.124 Uiso 1 1 calc R
F67 F -0.0229(7) 0.4089(15) 0.7215(6) 0.345(16) Uani 1 1 d .
C28 C 0.8565(7) 0.1269(6) 0.7325(5) 0.107(4) Uani 1 1 d .
H28 H 0.8706 0.1326 0.6981 0.128 Uiso 1 1 calc R
C53 C 0.6177(7) 0.2218(6) 0.8107(4) 0.103(3) Uani 1 1 d .
H53 H 0.5978 0.2420 0.7846 0.123 Uiso 1 1 calc R
C56 C 0.5134(8) -0.0285(9) 0.8386(7) 0.140(7) Uani 1 1 d .
C30 C 0.8665(6) 0.1662(5) 0.8254(5) 0.089(3) Uani 1 1 d .
H30 H 0.8877 0.1980 0.8548 0.106 Uiso 1 1 calc R
F50 F 0.7308(15) 0.0843(9) 0.3412(9) 0.351(15) Uani 1 1 d .
C106 C 0.2426(14) 0.1945(7) 0.6001(8) 0.152(7) Uani 1 1 d .
C18 C 0.4841(6) -0.2754(6) 0.8909(5) 0.097(3) Uani 1 1 d .
H18 H 0.4374 -0.2729 0.8783 0.117 Uiso 1 1 calc R
C50 C 0.8713(11) 0.3392(7) 0.8849(8) 0.128(5) Uani 1 1 d .
F12 F 0.707(2) -0.5799(8) 0.8246(8) 0.44(2) Uani 1 1 d .
F61 F -0.0449(13) 0.2347(18) 0.6296(11) 0.40(3) Uani 1 1 d .
C13 C 0.7258(8) 0.0295(7) 1.1252(5) 0.115(4) Uani 1 1 d .
H13 H 0.7205 0.0145 1.1590 0.138 Uiso 1 1 calc R
F70 F 0.2441(7) 0.6011(5) 0.8180(5) 0.193(5) Uani 1 1 d .
F55 F 0.2240(10) 0.1363(4) 0.5962(6) 0.252(8) Uani 1 1 d .
F53 F 0.7818(8) 0.2001(7) 0.6066(5) 0.201(5) Uani 1 1 d .
F62 F -0.0668(8) 0.2692(9) 0.5585(8) 0.292(10) Uani 1 1 d .
C41 C 0.8239(10) -0.3156(15) 0.7458(7) 0.176(10) Uani 1 1 d .
F45 F 0.6769(10) 0.2388(13) 0.2228(4) 0.314(12) Uani 1 1 d .
F18 F 0.5126(5) -0.4090(6) 0.7978(4) 0.192(5) Uani 1 1 d .
C113 C 0.0511(7) 0.3750(9) 0.5984(6) 0.131(5) Uani 1 1 d .
H113 H 0.0090 0.3779 0.5770 0.157 Uiso 1 1 calc R
F31 F 0.5444(6) -0.0744(5) 0.8445(5) 0.172(4) Uani 1 1 d .
F40 F 0.3713(12) 0.0096(13) 0.3655(7) 0.357(16) Uani 1 1 d .
F29 F 0.7124(7) 0.2002(6) 0.7197(4) 0.179(4) Uani 1 1 d .
F22 F 0.9332(6) 0.3229(5) 0.8844(5) 0.182(4) Uani 1 1 d .
C102 C 0.6914(13) 0.1097(9) 0.4187(9) 0.154(7) Uani 1 1 d .
F5 F 0.603(2) -0.5574(7) 0.9426(8) 0.166(15) Uani 0.71(5) 1 d P
F23 F 0.8935(7) 0.3968(4) 0.9023(5) 0.194(5) Uani 1 1 d .
C14 C 0.7235(8) 0.0871(8) 1.1179(4) 0.117(4) Uani 1 1 d .
H14 H 0.7149 0.1115 1.1467 0.140 Uiso 1 1 calc R
C77 C 0.8534(7) 0.4073(8) 0.5485(5) 0.123(4) Uani 1 1 d .
H77 H 0.8937 0.4341 0.5350 0.147 Uiso 1 1 calc R
F68 F 0.0054(7) 0.4369(10) 0.8039(6) 0.249(8) Uani 1 1 d .
C93 C 0.4560(9) 0.0861(6) 0.4600(6) 0.131(5) Uani 1 1 d .
H93 H 0.4195 0.0490 0.4653 0.157 Uiso 1 1 calc R
F6 F 0.628(2) -0.5574(14) 1.0254(13) 0.214(19) Uani 0.71(5) 1 d P
C78 C 0.8591(7) 0.3969(8) 0.6020(5) 0.129(5) Uani 1 1 d .
H78 H 0.9042 0.4166 0.6253 0.155 Uiso 1 1 calc R
C76 C 0.7855(6) 0.3767(6) 0.5147(4) 0.091(3) Uani 1 1 d .
H76 H 0.7800 0.3823 0.4777 0.109 Uiso 1 1 calc R
F19 F 0.7990(11) 0.3695(6) 1.0702(6) 0.300(11) Uani 1 1 d .
F15 F 0.8019(7) -0.3378(10) 0.6983(4) 0.255(9) Uani 1 1 d .
C62 C 0.3753(10) 0.2256(6) 0.3300(6) 0.122(5) Uani 1 1 d .
H62 H 0.3591 0.2111 0.2928 0.146 Uiso 1 1 calc R
C2 C 1.0335(7) -0.2202(6) 0.9521(7) 0.109(4) Uani 1 1 d .
H2 H 1.0678 -0.2284 0.9318 0.131 Uiso 1 1 calc R
F24 F 0.8401(7) 0.3278(5) 0.8343(5) 0.179(4) Uani 1 1 d .
C116 C 0.0143(12) 0.4067(13) 0.7620(9) 0.160(8) Uani 1 1 d .
F60 F 0.0400(7) 0.1402(9) 0.7328(7) 0.248(8) Uani 1 1 d .
C103 C 0.7249(12) 0.1079(9) 0.4745(10) 0.166(8) Uani 1 1 d .
H103 H 0.7472 0.0779 0.4827 0.199 Uiso 1 1 calc R
C111 C -0.0141(18) 0.2640(16) 0.5885(18) 0.220(13) Uani 1 1 d .
F69 F -0.0122(8) 0.3471(8) 0.7755(10) 0.272(9) Uani 1 1 d .
C74 C 0.3775(5) 0.5823(5) 0.6469(5) 0.087(3) Uani 1 1 d .
H74 H 0.4008 0.6205 0.6694 0.105 Uiso 1 1 calc R
C99 C 0.7733(9) 0.2698(8) 0.3839(7) 0.129(5) Uani 1 1 d .
F36 F 0.5322(6) 0.1205(7) 1.0541(4) 0.195(5) Uani 1 1 d .
C89 C 0.4474(8) 0.4641(7) 0.8526(4) 0.113(4) Uani 1 1 d .
H89 H 0.4525 0.4917 0.8840 0.135 Uiso 1 1 calc R
F25 F 0.6315(18) 0.3321(10) 0.9108(10) 0.352(17) Uani 1 1 d .
F51 F 0.7238(15) 0.0199(10) 0.3934(7) 0.311(11) Uani 1 1 d .
F34 F 0.4834(12) 0.1557(9) 0.9933(7) 0.296(11) Uani 1 1 d .
F59 F 0.0892(12) 0.1949(6) 0.7991(6) 0.274(11) Uani 1 1 d .
F63 F -0.0023(13) 0.2180(13) 0.5651(15) 0.35(2) Uani 1 1 d .
F44 F 0.5840(16) 0.1787(10) 0.2430(5) 0.365(18) Uani 1 1 d .
F65 F 0.1250(19) 0.5335(10) 0.6373(8) 0.332(16) Uani 1 1 d .
F64 F 0.0473(6) 0.4938(7) 0.5785(9) 0.261(10) Uani 1 1 d .
F37 F 0.4626(15) 0.1657(11) 0.5845(8) 0.324(13) Uani 1 1 d .
F43 F 0.6015(14) 0.2744(10) 0.2454(5) 0.284(10) Uani 1 1 d .
F21 F 0.6996(8) 0.3043(9) 1.0632(7) 0.287(12) Uani 1 1 d .
F38 F 0.4279(13) 0.0699(10) 0.5619(6) 0.345(15) Uani 1 1 d .
F42 F 0.4636(15) 0.0067(9) 0.3469(8) 0.311(14) Uani 1 1 d .
F52 F 0.7039(11) 0.1164(11) 0.6019(7) 0.304(12) Uani 1 1 d .
F39 F 0.5214(13) 0.1110(11) 0.5944(6) 0.296(11) Uani 1 1 d .
F56 F 0.3148(8) 0.2225(6) 0.5977(6) 0.208(6) Uani 1 1 d .
F46 F 0.8913(7) 0.3395(11) 0.4325(9) 0.268(11) Uani 1 1 d .
F47 F 0.8788(9) 0.2498(12) 0.4234(13) 0.307(12) Uani 1 1 d .
F48 F 0.8941(8) 0.2881(13) 0.3564(7) 0.318(12) Uani 1 1 d .
C51 C 0.5814(14) 0.2853(11) 0.8804(7) 0.148(7) Uani 1 1 d .
C110 C 0.0995(13) 0.1707(9) 0.7544(10) 0.153(7) Uani 1 1 d .
F26 F 0.5459(14) 0.2728(12) 0.9194(9) 0.309(14) Uani 1 1 d .
C100 C 0.8584(16) 0.291(2) 0.3967(11) 0.195(11) Uani 1 1 d .
F9 F 0.9813(8) -0.4561(6) 0.9338(10) 0.348(15) Uani 1 1 d .
F7 F 0.9584(18) -0.406(2) 0.9965(11) 0.45(2) Uani 1 1 d .
F8 F 1.0037(8) -0.3650(7) 0.9527(18) 0.41(2) Uani 1 1 d .
C36 C 0.9607(18) -0.4130(13) 0.9441(19) 0.32(3) Uani 1 1 d .
C115 C 0.1078(10) 0.4909(10) 0.5969(9) 0.142(7) Uani 1 1 d .
C95 C 0.4264(18) 0.0491(8) 0.3571(8) 0.196(12) Uani 1 1 d .
C91 C 0.4701(14) 0.1188(10) 0.5586(9) 0.161(8) Uani 1 1 d .
F6A F 0.596(4) -0.532(2) 1.033(2) 0.14(2) Uani 0.29(5) 1 d P
F5A F 0.649(4) -0.5701(18) 0.988(7) 0.32(8) Uani 0.29(5) 1 d P
F4A F 0.560(5) -0.533(4) 0.958(3) 0.20(5) Uani 0.29(5) 1 d P
C127 C 0.889(3) 0.254(2) 0.209(2) 0.23(2) Uiso 0.50 1 d P
127A H 0.9360 0.2703 0.1957 0.279 Uiso 1 1 calc R
127B H 0.8541 0.2313 0.1760 0.279 Uiso 1 1 calc R
C125 C 0.936(2) 0.1462(19) 0.1865(17) 0.175(14) Uiso 0.50 1 d P
125A H 0.9009 0.1306 0.1524 0.210 Uiso 1 1 calc R
125B H 0.9861 0.1684 0.1804 0.210 Uiso 1 1 calc R
C124 C 0.930(5) 0.102(4) 0.226(3) 0.35(4) Uiso 0.50 1 d P
124A H 0.8988 0.1136 0.2505 0.416 Uiso 1 1 calc R
124B H 0.9794 0.1157 0.2476 0.416 Uiso 1 1 calc R
C128 C 0.8654 0.3278 0.2076 0.68(13) Uiso 0.50 1 d P
128C H 0.8781 0.3463 0.1749 1.018 Uiso 1 1 calc R
128B H 0.8933 0.3572 0.2392 1.018 Uiso 1 1 calc R
128A H 0.8129 0.3182 0.2081 1.018 Uiso 1 1 calc R
C126 C 0.9043 0.1834 0.2378 0.37(5) Uiso 0.50 1 d P
126A H 0.9414 0.1967 0.2708 0.441 Uiso 1 1 calc R
126B H 0.8582 0.1551 0.2466 0.441 Uiso 1 1 calc R
C123 C 0.9027 0.0241 0.2248 0.80(18) Uiso 0.50 1 d P
123C H 0.9397 0.0089 0.2117 1.194 Uiso 1 1 calc R
123B H 0.8558 0.0052 0.2007 1.194 Uiso 1 1 calc R
123A H 0.8968 0.0130 0.2611 1.194 Uiso 1 1 calc R
C121 C 0.3303(18) 0.250(2) 0.9153(19) 0.35(3) Uani 1 1 d .
H121 H 0.2887 0.2517 0.9339 0.421 Uiso 1 1 calc R
Cl4 Cl 0.4180(11) 0.0970(12) 0.8142(13) 0.206(12) Uani 0.25 1 d P
Cl6 Cl 0.2760(12) 0.0707(13) 0.7489(11) 0.197(10) Uani 0.25 1 d P
Cl5 Cl 0.4030(17) 0.1548(11) 0.7181(12) 0.216(11) Uani 0.25 1 d P
C122 C 0.383(4) 0.102(4) 0.755(3) 0.17(3) Uani 0.25 1 d P
H122 H 0.3915 0.0680 0.7338 0.208 Uiso 0.25 1 calc PR
C101 C 0.685(3) 0.0518(19) 0.3693(15) 0.31(3) Uani 1 1 d .
F49 F 0.625(3) 0.016(2) 0.3468(19) 0.46(3) Uiso 1 1 d .

loop_
_atom_site_aniso_label
_atom_site_aniso_U_11
_atom_site_aniso_U_22
_atom_site_aniso_U_33
_atom_site_aniso_U_23
_atom_site_aniso_U_13
_atom_site_aniso_U_12
Cl3 0.323(12) 0.329(13) 0.294(11) 0.058(10) 0.085(10) 0.136(11)
Cl2 0.66(3) 0.52(2) 0.344(15) 0.219(17) 0.249(19) 0.42(3)
Cl1 0.74(5) 1.15(8) 0.42(3) 0.26(4) -0.35(3) -0.18(5)
Yb1 0.0675(2) 0.05124(17) 0.05112(17) 0.00364(13) -0.00928(13) 0.01252(14)
Yb2 0.0653(2) 0.06071(19) 0.05529(18) 0.00354(14) 0.00469(14) 0.02593(16)
Yb3 0.0951(3) 0.0729(2) 0.05610(19) 0.00696(16) 0.01161(17) 0.0339(2)
Yb4 0.0668(2) 0.0850(3) 0.0654(2) 0.02094(18) 0.01542(16) 0.01831(19)
S2 0.0801(14) 0.0525(10) 0.0647(11) 0.0139(8) -0.0115(9) -0.0001(9)
S10 0.0729(12) 0.0717(12) 0.0642(11) 0.0168(9) 0.0235(9) 0.0295(10)
S9 0.0738(13) 0.0708(12) 0.0582(10) 0.0009(9) 0.0003(9) 0.0291(10)
S5 0.0676(12) 0.0617(11) 0.0693(12) -0.0005(9) -0.0032(9) -0.0039(9)
S11 0.0831(14) 0.0708(12) 0.0684(11) 0.0216(10) 0.0279(10) 0.0317(11)
S3 0.0684(12) 0.0577(10) 0.0722(12) 0.0168(9) -0.0056(9) 0.0085(9)
S8 0.0755(13) 0.0866(14) 0.0609(11) 0.0157(10) 0.0014(9) 0.0348(11)
S7 0.0683(12) 0.0517(10) 0.0833(13) 0.0122(9) -0.0046(10) 0.0137(9)
S14 0.0702(13) 0.0833(14) 0.0667(11) 0.0235(10) 0.0123(9) 0.0307(11)
S16 0.0894(15) 0.0810(13) 0.0665(12) 0.0271(10) 0.0297(11) 0.0342(12)
S13 0.1031(17) 0.0921(15) 0.0575(11) 0.0191(10) 0.0157(10) 0.0530(14)
S6 0.0674(13) 0.0522(10) 0.0962(15) 0.0167(10) -0.0081(11) 0.0065(9)
S15 0.0655(12) 0.0873(14) 0.0660(11) 0.0267(10) 0.0168(9) 0.0269(11)
S4 0.0734(13) 0.0736(13) 0.0774(13) -0.0063(10) -0.0154(10) 0.0241(11)
S1 0.0842(15) 0.0591(11) 0.0865(14) -0.0029(10) -0.0262(12) 0.0109(10)
S12 0.1016(19) 0.0733(14) 0.124(2) 0.0361(14) 0.0473(16) 0.0370(13)
O6 0.071(4) 0.067(3) 0.071(3) -0.006(3) -0.005(3) 0.022(3)
O8 0.075(4) 0.070(3) 0.057(3) 0.005(2) -0.007(2) 0.023(3)
O26 0.066(3) 0.073(3) 0.065(3) 0.021(3) 0.017(2) 0.024(3)
O18 0.075(4) 0.083(4) 0.060(3) 0.001(3) -0.011(3) 0.029(3)
O1 0.061(3) 0.055(3) 0.066(3) 0.007(2) -0.012(2) 0.011(2)
O14 0.091(4) 0.081(4) 0.064(3) 0.007(3) -0.001(3) 0.047(3)
O3 0.127(5) 0.055(3) 0.060(3) 0.017(3) -0.018(3) 0.004(3)
O11 0.091(4) 0.076(4) 0.078(4) -0.004(3) 0.010(3) 0.018(3)
O4 0.087(4) 0.064(3) 0.060(3) 0.011(3) 0.004(3) 0.009(3)
O10 0.099(4) 0.095(4) 0.053(3) 0.018(3) 0.015(3) 0.055(4)
N1 0.060(4) 0.046(3) 0.076(4) 0.016(3) -0.009(3) 0.005(3)
C42 0.089(7) 0.111(8) 0.063(5) 0.014(5) 0.017(5) 0.033(6)
O9 0.077(4) 0.073(3) 0.056(3) 0.006(2) 0.003(2) 0.035(3)
O7 0.078(4) 0.092(4) 0.062(3) 0.008(3) 0.002(3) 0.017(3)
N8 0.055(4) 0.071(4) 0.067(4) 0.019(3) 0.018(3) 0.022(3)
O15 0.074(4) 0.080(4) 0.083(4) -0.008(3) 0.023(3) 0.016(3)
N3 0.074(4) 0.071(4) 0.060(4) 0.012(3) 0.013(3) 0.036(4)
N4 0.067(4) 0.087(5) 0.056(4) 0.018(3) 0.008(3) 0.027(4)
O30 0.067(4) 0.136(6) 0.072(4) 0.037(4) 0.022(3) 0.043(4)
O13 0.104(5) 0.095(4) 0.082(4) 0.018(3) 0.019(3) 0.060(4)
O12 0.098(5) 0.063(3) 0.093(4) -0.002(3) 0.033(4) 0.020(3)
O25 0.081(4) 0.093(4) 0.074(4) 0.029(3) 0.027(3) 0.030(3)
O21 0.122(6) 0.105(5) 0.063(4) 0.013(3) 0.025(4) 0.033(4)
C44 0.081(6) 0.057(4) 0.065(5) 0.005(4) -0.010(4) 0.017(4)
O19 0.101(5) 0.076(4) 0.071(4) 0.016(3) 0.010(3) 0.018(4)
N6 0.069(4) 0.077(4) 0.065(4) 0.008(3) -0.001(3) 0.027(4)
O31 0.086(5) 0.114(6) 0.085(4) 0.030(4) 0.029(4) 0.028(4)
O16 0.083(4) 0.079(4) 0.075(4) 0.000(3) 0.015(3) 0.024(3)
N2 0.060(4) 0.064(4) 0.069(4) 0.008(3) 0.005(3) 0.015(3)
O28 0.084(5) 0.103(5) 0.093(5) 0.031(4) 0.026(4) 0.017(4)
O27 0.086(4) 0.072(4) 0.087(4) 0.017(3) 0.019(3) 0.010(3)
O17 0.078(4) 0.075(3) 0.057(3) 0.002(3) 0.004(3) 0.022(3)
O24 0.119(6) 0.104(5) 0.100(5) 0.014(4) 0.013(4) 0.073(5)
O2 0.075(4) 0.073(4) 0.076(4) 0.000(3) -0.003(3) 0.026(3)
C83 0.066(4) 0.069(4) 0.049(4) 0.013(3) 0.012(3) 0.027(4)
N5 0.091(5) 0.054(3) 0.057(3) 0.003(3) -0.010(3) 0.021(3)
O32 0.099(5) 0.091(4) 0.077(4) 0.007(3) 0.022(3) 0.035(4)
N7 0.080(5) 0.081(5) 0.060(4) 0.025(3) 0.011(3) 0.022(4)
C5 0.083(6) 0.049(4) 0.072(5) 0.016(4) -0.023(4) 0.011(4)
C72 0.067(5) 0.091(6) 0.082(5) 0.034(5) 0.027(4) 0.036(5)
C67 0.065(4) 0.060(4) 0.047(3) 0.006(3) 0.011(3) 0.022(3)
C54 0.097(6) 0.065(5) 0.076(5) 0.016(4) 0.003(5) 0.035(5)
O5 0.104(5) 0.065(4) 0.111(5) -0.015(3) -0.037(4) 0.033(4)
O23 0.172(9) 0.129(7) 0.099(6) 0.005(5) 0.014(5) 0.095(7)
C80 0.075(5) 0.089(6) 0.061(4) 0.007(4) 0.003(4) 0.039(5)
C20 0.067(5) 0.058(4) 0.059(4) 0.003(3) 0.002(3) 0.008(4)
C34 0.102(7) 0.057(4) 0.060(4) 0.010(4) 0.013(4) 0.017(4)
O20 0.144(7) 0.067(4) 0.070(4) 0.004(3) 0.004(4) 0.016(4)
C8 0.064(5) 0.048(4) 0.060(4) 0.006(3) 0.005(3) 0.010(3)
O29 0.098(5) 0.114(6) 0.105(5) 0.009(4) -0.012(4) 0.028(5)
C24 0.063(5) 0.054(4) 0.065(4) 0.004(3) -0.007(3) 0.010(3)
C71 0.050(4) 0.071(5) 0.075(5) 0.023(4) 0.023(3) 0.022(4)
C23 0.058(4) 0.048(4) 0.065(4) 0.008(3) 0.003(3) 0.008(3)
C114 0.110(10) 0.144(11) 0.114(9) 0.060(8) 0.055(8) 0.060(9)
C69 0.076(5) 0.061(4) 0.047(3) 0.011(3) 0.013(3) 0.022(4)
C84 0.082(6) 0.066(5) 0.055(4) 0.008(3) 0.017(4) 0.026(4)
C17 0.063(6) 0.105(8) 0.120(9) 0.017(7) 0.016(6) 0.006(6)
C86 0.080(6) 0.091(6) 0.067(5) 0.036(4) 0.030(4) 0.035(5)
C11 0.058(5) 0.077(5) 0.071(5) 0.017(4) 0.002(4) 0.014(4)
C38 0.095(8) 0.086(7) 0.160(11) -0.041(7) -0.027(7) 0.042(6)
C87 0.068(6) 0.112(7) 0.074(6) 0.037(5) 0.010(4) 0.024(5)
C45 0.079(6) 0.087(6) 0.074(6) 0.010(5) -0.021(5) 0.007(5)
C66 0.097(6) 0.069(5) 0.071(5) 0.021(4) 0.026(4) 0.036(5)
C64 0.078(7) 0.088(7) 0.127(9) 0.006(6) -0.008(6) 0.021(5)
C26 0.078(5) 0.072(5) 0.056(4) 0.010(4) 0.012(4) 0.035(4)
C9 0.063(5) 0.061(4) 0.060(4) 0.010(3) 0.000(3) 0.014(4)
C52 0.098(7) 0.085(6) 0.097(7) 0.011(5) 0.015(5) 0.051(6)
C33 0.115(8) 0.074(6) 0.074(5) 0.034(5) 0.001(5) 0.014(5)
C60 0.119(11) 0.165(14) 0.119(11) 0.003(10) 0.055(9) 0.060(11)
C6 0.104(7) 0.047(4) 0.064(5) 0.009(3) -0.011(5) -0.002(4)
C32 0.109(7) 0.063(5) 0.067(5) 0.012(4) -0.016(5) 0.013(5)
C43 0.092(7) 0.096(7) 0.056(4) 0.005(4) -0.007(4) 0.032(5)
O22 0.096(5) 0.143(7) 0.085(5) 0.012(4) 0.029(4) 0.038(5)
C68 0.062(4) 0.066(4) 0.052(4) 0.011(3) 0.018(3) 0.022(4)
F66 0.211(12) 0.304(18) 0.40(2) 0.274(19) 0.165(15) 0.141(12)
C47 0.093(7) 0.081(7) 0.096(7) -0.021(6) 0.007(6) 0.021(6)
C19 0.073(6) 0.079(6) 0.085(6) 0.009(4) 0.008(4) 0.033(5)
F10 0.163(10) 0.318(19) 0.216(13) -0.183(14) -0.067(9) 0.088(11)
C21 0.082(6) 0.058(4) 0.072(5) 0.002(4) -0.005(4) 0.009(4)
C27 0.101(7) 0.092(7) 0.070(5) 0.013(5) 0.017(5) 0.039(6)
C57 0.083(7) 0.084(6) 0.077(6) -0.012(5) 0.015(5) 0.010(5)
C85 0.076(6) 0.073(5) 0.084(6) 0.026(4) 0.026(4) 0.017(4)
C92 0.146(11) 0.095(8) 0.087(7) 0.018(6) 0.006(7) 0.032(8)
F71 0.40(3) 0.191(13) 0.161(11) -0.026(10) -0.049(13) 0.053(14)
C37 0.093(8) 0.076(6) 0.166(12) -0.002(7) -0.032(7) 0.037(6)
C82 0.081(5) 0.073(5) 0.053(4) 0.010(3) 0.012(4) 0.034(4)
C7 0.064(5) 0.055(4) 0.058(4) 0.002(3) -0.009(3) 0.009(3)
C25 0.084(6) 0.080(6) 0.089(6) 0.010(5) 0.020(5) 0.027(5)
C22 0.057(4) 0.062(4) 0.064(4) 0.003(4) -0.004(3) 0.004(4)
F33 0.106(6) 0.258(12) 0.205(10) -0.132(9) 0.045(6) -0.047(7)
F27 0.44(2) 0.309(16) 0.173(9) 0.080(10) 0.077(12) 0.331(18)
F28 0.245(11) 0.181(8) 0.090(5) 0.026(5) -0.043(5) 0.120(8)
F41 0.251(14) 0.205(11) 0.122(7) -0.025(7) -0.065(8) 0.045(10)
F3 0.197(10) 0.157(8) 0.150(8) 0.064(6) -0.102(7) -0.043(7)
C46 0.165(15) 0.112(11) 0.119(12) -0.045(9) 0.046(11) 0.022(10)
C109 0.089(8) 0.101(9) 0.105(8) 0.025(7) 0.021(6) 0.008(6)
C120 0.196(17) 0.107(10) 0.102(10) -0.008(8) 0.056(11) 0.042(11)
C10 0.069(5) 0.073(5) 0.080(5) 0.003(4) -0.009(4) 0.020(4)
C119 0.108(9) 0.115(9) 0.099(8) 0.006(7) 0.026(6) 0.048(7)
F57 0.34(2) 0.241(14) 0.106(7) -0.018(8) 0.028(9) 0.113(14)
C39 0.089(7) 0.072(6) 0.087(6) -0.009(5) -0.005(5) 0.017(5)
C55 0.196(15) 0.128(11) 0.066(6) 0.020(7) -0.005(8) 0.095(11)
C49 0.088(7) 0.069(6) 0.096(7) 0.006(5) 0.015(5) 0.023(5)
C48 0.109(8) 0.061(5) 0.128(9) -0.021(6) 0.031(7) 0.011(5)
C73 0.082(6) 0.074(6) 0.130(9) 0.037(6) 0.043(6) 0.032(5)
C112 0.094(9) 0.125(11) 0.121(10) 0.020(8) -0.010(7) 0.011(8)
C70 0.066(5) 0.085(6) 0.063(4) 0.019(4) 0.021(4) 0.024(4)
F1 0.35(2) 0.182(11) 0.279(18) 0.083(12) -0.214(18) 0.024(12)
C59 0.076(6) 0.100(7) 0.087(6) 0.010(5) 0.030(5) 0.036(6)
F35 0.104(6) 0.258(13) 0.196(10) -0.048(9) 0.080(6) 0.008(7)
C61 0.112(8) 0.087(6) 0.059(5) -0.002(4) -0.011(5) 0.023(6)
F30 0.369(16) 0.151(7) 0.075(4) -0.004(4) -0.021(6) 0.165(9)
C35 0.146(13) 0.083(8) 0.091(9) 0.021(7) 0.016(9) -0.010(8)
C63 0.100(9) 0.100(9) 0.149(13) -0.009(8) -0.051(9) 0.026(7)
C94 0.170(13) 0.083(8) 0.105(9) 0.005(7) -0.039(9) 0.046(9)
F17 0.126(6) 0.357(16) 0.149(7) -0.158(10) -0.065(6) 0.094(8)
C16 0.096(7) 0.072(5) 0.086(6) 0.023(5) 0.027(5) 0.014(5)
C4 0.091(8) 0.068(6) 0.116(8) 0.012(5) -0.041(7) 0.009(5)
C12 0.093(7) 0.100(7) 0.097(7) 0.045(6) 0.017(6) 0.018(6)
C75 0.071(5) 0.089(6) 0.079(5) 0.006(5) 0.019(4) 0.027(5)
C3 0.071(7) 0.090(8) 0.179(14) 0.042(9) -0.034(8) 0.016(6)
C105 0.184(17) 0.150(14) 0.156(15) 0.070(13) 0.017(13) 0.107(14)
F11 0.143(8) 0.284(16) 0.247(13) -0.167(13) 0.005(8) 0.080(10)
C65 0.078(6) 0.054(4) 0.077(5) 0.009(4) 0.002(4) 0.019(4)
C117 0.092(8) 0.140(11) 0.083(7) 0.046(7) 0.025(6) 0.039(8)
C90 0.099(7) 0.117(8) 0.066(5) 0.021(5) 0.024(5) 0.048(6)
F14 0.35(3) 0.36(3) 0.211(17) 0.060(17) 0.173(19) -0.07(2)
C98 0.124(12) 0.209(17) 0.087(9) 0.016(9) 0.041(8) 0.047(11)
C81 0.102(7) 0.089(6) 0.061(5) 0.006(4) 0.019(4) 0.039(5)
F13 0.137(10) 0.79(5) 0.150(9) 0.177(18) 0.080(8) 0.192(18)
F58 0.33(2) 0.31(2) 0.47(3) 0.30(2) 0.26(2) 0.182(19)
F20 0.53(4) 0.271(19) 0.087(7) -0.030(9) 0.000(11) 0.19(2)
C79 0.087(7) 0.154(11) 0.063(5) 0.004(6) -0.007(5) 0.045(7)
C107 0.104(8) 0.096(8) 0.099(8) 0.004(6) 0.018(6) 0.019(7)
C58 0.073(6) 0.124(9) 0.090(7) -0.014(6) 0.018(5) 0.015(6)
F4 0.111(17) 0.23(3) 0.33(5) -0.01(3) 0.08(2) -0.020(15)
F32 0.138(7) 0.261(13) 0.092(5) -0.055(7) 0.006(5) -0.004(7)
C1 0.076(6) 0.066(5) 0.124(8) 0.016(5) 0.012(6) 0.022(5)
C15 0.094(7) 0.108(7) 0.067(5) 0.002(5) 0.008(5) 0.044(6)
F72 0.284(15) 0.135(8) 0.309(17) -0.086(10) 0.184(15) -0.038(9)
C108 0.140(12) 0.080(7) 0.138(11) 0.024(8) 0.031(9) 0.008(7)
C31 0.219(18) 0.116(10) 0.068(7) 0.042(7) -0.038(9) 0.004(12)
C97 0.182(15) 0.117(10) 0.068(6) 0.019(6) 0.034(8) 0.043(10)
C118 0.125(11) 0.155(13) 0.117(10) 0.042(9) 0.045(8) 0.079(11)
C88 0.097(8) 0.134(10) 0.067(6) 0.020(6) -0.003(5) 0.026(7)
C104 0.150(13) 0.160(14) 0.116(10) 0.017(10) 0.022(9) 0.081(12)
C96 0.37(4) 0.151(17) 0.065(8) 0.025(10) 0.074(15) 0.09(2)
F16 0.108(6) 0.124(6) 0.319(15) 0.029(8) -0.052(7) 0.050(5)
F54 0.44(3) 0.36(2) 0.205(13) -0.010(13) -0.030(15) 0.33(2)
F2 0.159(10) 0.61(4) 0.084(6) -0.053(12) -0.009(6) 0.040(16)
C40 0.104(10) 0.144(14) 0.32(3) -0.160(18) -0.074(15) 0.054(10)
C29 0.102(8) 0.078(6) 0.133(10) 0.016(7) 0.047(7) 0.024(6)
F67 0.132(9) 0.80(5) 0.155(10) 0.097(18) 0.029(7) 0.220(19)
C28 0.122(9) 0.113(9) 0.106(8) 0.040(7) 0.052(7) 0.050(8)
C53 0.140(10) 0.111(8) 0.084(7) 0.025(6) 0.008(6) 0.080(8)
C56 0.081(8) 0.149(13) 0.131(12) -0.060(10) 0.032(7) -0.027(8)
C30 0.081(6) 0.090(7) 0.094(7) 0.004(5) 0.030(5) 0.024(5)
F50 0.58(4) 0.235(16) 0.36(2) 0.021(16) 0.33(3) 0.21(2)
C106 0.22(2) 0.072(8) 0.144(14) -0.001(8) 0.069(14) 0.015(10)
C18 0.080(7) 0.106(8) 0.106(8) 0.017(6) 0.009(6) 0.033(6)
C50 0.142(13) 0.088(9) 0.147(14) 0.026(9) 0.046(11) 0.019(8)
F12 0.72(5) 0.140(11) 0.206(16) -0.063(11) 0.01(2) -0.13(2)
F61 0.22(2) 0.46(4) 0.30(3) 0.13(3) -0.086(18) -0.17(3)
C13 0.143(11) 0.138(11) 0.080(7) 0.050(7) 0.044(7) 0.052(9)
F70 0.231(12) 0.153(8) 0.204(11) -0.037(8) 0.055(9) 0.084(8)
F55 0.42(2) 0.088(6) 0.253(13) 0.001(7) 0.198(14) 0.043(9)
F53 0.229(13) 0.199(12) 0.172(10) -0.005(9) -0.048(9) 0.105(11)
F62 0.166(11) 0.299(19) 0.303(19) 0.065(15) -0.124(13) -0.013(12)
C41 0.096(11) 0.28(3) 0.089(10) 0.050(13) 0.019(8) -0.022(14)
F45 0.275(17) 0.58(4) 0.085(7) 0.009(12) 0.062(8) 0.14(2)
F18 0.082(5) 0.285(14) 0.165(8) 0.098(9) -0.024(5) 0.003(6)
C113 0.078(8) 0.164(14) 0.138(11) 0.050(10) 0.000(7) 0.023(9)
F31 0.170(9) 0.109(6) 0.203(11) -0.050(6) 0.047(7) 0.011(6)
F40 0.30(2) 0.35(2) 0.199(14) -0.129(15) 0.037(14) -0.16(2)
F29 0.212(11) 0.221(12) 0.111(6) 0.031(7) 0.063(7) 0.063(9)
F22 0.138(8) 0.156(8) 0.250(13) 0.056(8) 0.091(8) 0.017(7)
C102 0.209(19) 0.128(13) 0.143(14) 0.000(11) 0.079(14) 0.065(13)
F5 0.28(4) 0.051(6) 0.120(12) -0.005(6) -0.003(12) 0.009(10)
F23 0.262(13) 0.071(5) 0.228(11) 0.025(6) 0.097(10) 0.003(6)
C14 0.132(10) 0.170(13) 0.062(6) 0.011(7) 0.028(6) 0.065(10)
C77 0.084(8) 0.173(13) 0.099(8) 0.026(8) 0.009(6) 0.028(8)
F68 0.132(8) 0.40(3) 0.220(13) 0.019(14) 0.081(9) 0.084(12)
C93 0.141(11) 0.089(8) 0.116(10) 0.016(7) -0.005(8) -0.016(8)
F6 0.28(3) 0.095(16) 0.157(19) 0.077(14) -0.087(18) -0.058(16)
C78 0.077(8) 0.193(15) 0.097(8) 0.017(9) -0.004(6) 0.024(8)
C76 0.083(7) 0.116(8) 0.068(5) 0.012(5) 0.005(5) 0.027(6)
F19 0.44(2) 0.140(9) 0.237(13) -0.099(10) 0.199(15) -0.037(12)
F15 0.177(10) 0.43(2) 0.097(7) -0.012(10) 0.064(7) 0.020(12)
C62 0.151(13) 0.092(8) 0.094(8) -0.015(6) -0.054(8) 0.037(8)
C2 0.079(7) 0.101(8) 0.158(12) 0.036(8) 0.019(7) 0.040(6)
F24 0.212(11) 0.149(8) 0.143(8) 0.059(6) 0.037(7) 0.004(7)
C116 0.153(16) 0.24(2) 0.136(14) 0.081(15) 0.088(13) 0.101(17)
F60 0.129(9) 0.260(16) 0.269(16) 0.061(13) 0.038(9) -0.060(11)
C103 0.22(2) 0.157(15) 0.193(19) 0.057(14) 0.105(17) 0.120(15)
C111 0.17(2) 0.19(3) 0.25(3) 0.00(2) -0.07(2) 0.03(2)
F69 0.172(12) 0.227(15) 0.40(3) 0.013(16) 0.172(15) 0.007(10)
C74 0.066(6) 0.075(6) 0.119(9) 0.012(6) 0.023(5) 0.018(5)
C99 0.111(10) 0.166(14) 0.118(11) 0.022(10) 0.030(8) 0.053(10)
F36 0.173(9) 0.304(15) 0.095(6) -0.029(7) 0.053(6) 0.063(9)
C89 0.118(10) 0.148(11) 0.062(6) 0.000(6) -0.002(6) 0.040(8)
F25 0.59(4) 0.256(19) 0.29(2) -0.088(19) -0.05(3) 0.31(3)
F51 0.53(3) 0.279(19) 0.234(16) -0.011(14) 0.10(2) 0.27(2)
F34 0.47(3) 0.34(2) 0.290(17) 0.151(15) 0.272(19) 0.32(2)
F59 0.45(3) 0.135(9) 0.191(12) 0.052(9) 0.171(15) -0.019(12)
F63 0.23(2) 0.204(17) 0.52(5) -0.13(3) -0.10(2) 0.031(16)
F44 0.57(4) 0.230(17) 0.107(9) -0.023(10) -0.035(14) -0.08(2)
F65 0.63(5) 0.239(18) 0.205(16) 0.064(14) 0.02(2) 0.26(3)
F64 0.113(7) 0.225(13) 0.48(3) 0.181(16) 0.035(11) 0.081(8)
F37 0.53(4) 0.31(2) 0.267(18) 0.165(18) 0.30(2) 0.22(2)
F43 0.50(3) 0.271(19) 0.094(7) 0.025(9) -0.023(12) 0.17(2)
F21 0.181(11) 0.37(2) 0.247(17) -0.161(16) 0.111(11) 0.015(13)
F38 0.41(3) 0.30(2) 0.163(12) 0.065(12) 0.087(14) -0.13(2)
F42 0.44(3) 0.181(13) 0.28(2) -0.104(14) -0.13(2) 0.158(19)
F52 0.279(19) 0.35(2) 0.200(14) 0.145(16) 0.030(13) -0.022(18)
F39 0.37(3) 0.34(3) 0.145(10) 0.081(13) -0.045(13) 0.10(2)
F56 0.216(12) 0.152(9) 0.261(15) -0.034(9) 0.120(12) 0.053(9)
F46 0.115(9) 0.37(3) 0.270(18) -0.050(18) 0.056(10) 0.019(12)
F47 0.144(11) 0.33(3) 0.47(4) 0.10(3) 0.027(16) 0.106(15)
F48 0.158(11) 0.59(4) 0.233(15) 0.067(19) 0.105(11) 0.128(16)
C51 0.225(19) 0.189(17) 0.107(10) 0.032(11) 0.048(12) 0.160(17)
C110 0.160(17) 0.110(12) 0.162(16) 0.058(12) 0.029(13) -0.002(11)
F26 0.48(3) 0.43(3) 0.278(17) 0.210(19) 0.25(2) 0.40(3)
C100 0.17(2) 0.30(4) 0.157(19) 0.04(2) 0.053(17) 0.12(3)
F9 0.218(13) 0.164(10) 0.61(3) -0.144(15) -0.226(18) 0.139(10)
F7 0.36(4) 0.66(6) 0.31(3) -0.12(3) -0.23(3) 0.30(4)
F8 0.126(10) 0.132(9) 0.89(7) -0.07(2) -0.20(2) 0.043(8)
C36 0.26(3) 0.159(18) 0.45(5) -0.19(3) -0.28(3) 0.14(2)
C115 0.121(11) 0.182(17) 0.176(16) 0.113(15) 0.068(11) 0.086(12)
C95 0.27(3) 0.081(9) 0.132(14) 0.020(9) -0.070(16) -0.046(14)
C91 0.185(18) 0.132(14) 0.160(17) 0.053(12) 0.100(15) 0.012(13)
F6A 0.19(5) 0.09(3) 0.11(3) 0.037(19) 0.08(3) -0.01(2)
F5A 0.26(6) 0.038(16) 0.6(2) -0.07(5) 0.03(9) 0.05(2)
F4A 0.18(7) 0.15(5) 0.13(4) 0.07(4) -0.07(4) -0.11(5)
C121 0.19(2) 0.46(6) 0.42(6) 0.32(6) -0.01(3) 0.09(3)
Cl4 0.129(14) 0.19(2) 0.29(3) 0.15(2) 0.016(16) 0.025(13)
Cl6 0.139(15) 0.23(2) 0.23(2) 0.12(2) 0.029(15) 0.061(15)
Cl5 0.25(3) 0.147(16) 0.23(2) 0.096(17) 0.03(2) 0.032(17)
C122 0.17(6) 0.18(7) 0.15(6) 0.04(5) 0.08(5) 0.00(5)
C101 0.57(7) 0.29(4) 0.28(3) 0.11(3) 0.29(4) 0.35(5)

loop_
_atom_type_symbol
_atom_type_description
_atom_type_scat_dispersion_real
_atom_type_scat_dispersion_imag
_atom_type_scat_source
C C 0.0033 0.0016 'International Tables Vol C Tables 4.2.6.8 and 6.1.1.4'
H H 0.0000 0.0000 'International Tables Vol C Tables 4.2.6.8 and 6.1.1.4'
N N 0.0061 0.0033 'International Tables Vol C Tables 4.2.6.8 and 6.1.1.4'
O O 0.0106 0.0060 'International Tables Vol C Tables 4.2.6.8 and 6.1.1.4'
F F 0.0171 0.0103 'International Tables Vol C Tables 4.2.6.8 and 6.1.1.4'
S S 0.1246 0.1234 'International Tables Vol C Tables 4.2.6.8 and 6.1.1.4'
Yb Yb -0.3850 5.5486 'International Tables Vol C Tables 4.2.6.8 and 6.1.1.4'
Cl Cl 0.1484 0.1585 'International Tables Vol C Tables 4.2.6.8 and 6.1.1.4'

loop_
_geom_angle_atom_site_label_1
_geom_angle_atom_site_label_2
_geom_angle_atom_site_label_3
_geom_angle
_geom_angle_site_symmetry_1
_geom_angle_site_symmetry_3
O1 Yb1 O2 73.4(2) . .
O1 Yb1 O5 80.5(2) . .
O2 Yb1 O5 144.2(2) . .
O1 Yb1 O7 75.9(2) . .
O2 Yb1 O7 113.4(2) . .
O5 Yb1 O7 82.6(3) . .
O1 Yb1 O8 118.98(18) . .
O2 Yb1 O8 72.5(2) . .
O5 Yb1 O8 143.0(2) . .
O7 Yb1 O8 73.5(2) . .
O1 Yb1 O4 141.98(19) . .
O2 Yb1 O4 86.1(2) . .
O5 Yb1 O4 100.5(3) . .
O7 Yb1 O4 142.1(2) . .
O8 Yb1 O4 82.9(2) . .
O1 Yb1 O6 140.5(2) . .
O2 Yb1 O6 142.1(2) . .
O5 Yb1 O6 71.9(2) . .
O7 Yb1 O6 73.1(2) . .
O8 Yb1 O6 74.3(2) . .
O4 Yb1 O6 72.2(2) . .
O1 Yb1 O3 74.02(19) . .
O2 Yb1 O3 79.6(2) . .
O5 Yb1 O3 69.8(3) . .
O7 Yb1 O3 141.9(2) . .
O8 Yb1 O3 142.8(2) . .
O4 Yb1 O3 70.9(2) . .
O6 Yb1 O3 119.5(2) . .
O10 Yb2 O13 145.6(2) . .
O10 Yb2 O9 70.08(19) . .
O13 Yb2 O9 143.8(2) . .
O10 Yb2 O12 110.9(3) . .
O13 Yb2 O12 80.6(3) . .
O9 Yb2 O12 77.6(2) . .
O10 Yb2 O15 87.2(3) . .
O13 Yb2 O15 100.0(3) . .
O9 Yb2 O15 83.7(2) . .
O12 Yb2 O15 147.1(2) . .
O10 Yb2 O14 140.96(19) . .
O13 Yb2 O14 72.3(2) . .
O9 Yb2 O14 74.77(19) . .
O12 Yb2 O14 76.7(2) . .
O15 Yb2 O14 72.3(2) . .
O10 Yb2 O11 77.6(2) . .
O13 Yb2 O11 76.0(2) . .
O9 Yb2 O11 122.2(2) . .
O12 Yb2 O11 70.9(2) . .
O15 Yb2 O11 141.6(2) . .
O14 Yb2 O11 137.6(2) . .
O10 Yb2 O16 79.2(2) . .
O13 Yb2 O16 71.8(2) . .
O9 Yb2 O16 140.9(2) . .
O12 Yb2 O16 137.7(2) . .
O15 Yb2 O16 70.9(2) . .
O14 Yb2 O16 121.9(2) . .
O11 Yb2 O16 71.7(2) . .
O17 Yb3 O23 144.5(3) . .
O17 Yb3 O18 69.6(2) . .
O23 Yb3 O18 144.6(3) . .
O17 Yb3 O22 117.4(3) . .
O23 Yb3 O22 75.7(4) . .
O18 Yb3 O22 77.4(3) . .
O17 Yb3 O20 79.0(3) . .
O23 Yb3 O20 71.2(3) . .
O18 Yb3 O20 142.7(3) . .
O22 Yb3 O20 136.8(3) . .
O17 Yb3 O24 139.6(2) . .
O23 Yb3 O24 73.4(3) . .
O18 Yb3 O24 78.5(2) . .
O22 Yb3 O24 77.2(3) . .
O20 Yb3 O24 117.4(3) . .
O17 Yb3 O19 81.1(2) . .
O23 Yb3 O19 106.7(3) . .
O18 Yb3 O19 83.6(2) . .
O22 Yb3 O19 145.7(3) . .
O20 Yb3 O19 72.0(2) . .
O24 Yb3 O19 71.1(3) . .
O17 Yb3 O21 75.6(2) . .
O23 Yb3 O21 78.2(3) . .
O18 Yb3 O21 114.6(2) . .
O22 Yb3 O21 72.2(3) . .
O20 Yb3 O21 74.5(3) . .
O24 Yb3 O21 142.4(3) . .
O19 Yb3 O21 142.1(3) . .
O25 Yb4 O31 116.1(2) . .
O25 Yb4 O26 79.9(2) . .
O31 Yb4 O26 145.0(3) . .
O25 Yb4 O28 72.1(2) . .
O31 Yb4 O28 73.4(3) . .
O26 Yb4 O28 141.0(2) . .
O25 Yb4 O29 140.5(3) . .
O31 Yb4 O29 73.5(3) . .
O26 Yb4 O29 114.9(3) . .
O28 Yb4 O29 75.0(3) . .
O25 Yb4 O27 80.3(2) . .
O31 Yb4 O27 137.3(3) . .
O26 Yb4 O27 73.4(2) . .
O28 Yb4 O27 75.5(3) . .
O29 Yb4 O27 70.6(3) . .
O25 Yb4 O32 78.9(3) . .
O31 Yb4 O32 72.9(3) . .
O26 Yb4 O32 80.8(2) . .
O28 Yb4 O32 118.5(3) . .
O29 Yb4 O32 137.4(3) . .
O27 Yb4 O32 149.2(2) . .
O25 Yb4 O30 146.1(3) . .
O31 Yb4 O30 75.8(2) . .
O26 Yb4 O30 75.2(2) . .
O28 Yb4 O30 140.0(2) . .
O29 Yb4 O30 72.2(3) . .
O27 Yb4 O30 113.4(2) . .
O32 Yb4 O30 74.7(3) . .
C7 S2 C8 93.9(4) . .
C68 S10 C67 93.9(3) 2_666 .
C67 S9 C66 102.0(4) . .
C22 S5 C21 99.5(4) . .
C83 S11 C84 94.2(4) . .
C23 S3 C24 95.1(4) . .
C9 S8 C10 102.7(4) . .
C9 S7 C8 94.8(4) . .
C82 S14 C83 94.1(4) . .
C69 S16 C70 102.6(4) . .
C82 S13 C81 102.3(4) . .
C22 S6 C23 95.0(4) . .
C69 S15 C68 93.9(4) . 2_666
C24 S4 C25 101.6(4) . .
C7 S1 C6 104.6(4) . .
C84 S12 C85 105.1(4) . .
C39 O6 Yb1 136.3(6) . .
C44 O8 Yb1 132.7(6) . .
N8 O26 Yb4 128.1(4) . .
N6 O18 Yb3 129.7(5) . .
N1 O1 Yb1 131.4(4) . .
C54 O14 Yb2 134.9(6) . .
C32 O3 Yb1 130.9(6) . .
C47 O11 Yb2 132.4(7) . .
C34 O4 Yb1 130.6(6) . .
N4 O10 Yb2 139.4(5) . .
O1 N1 C1 118.9(7) . .
O1 N1 C5 118.4(8) . .
C1 N1 C5 122.7(8) . .
O7 C42 C43 129.3(9) . .
O7 C42 C41 114.4(10) . .
C43 C42 C41 116.3(10) . .
N3 O9 Yb2 129.2(4) . .
C42 O7 Yb1 132.5(6) . .
O26 N8 C75 120.2(7) . .
O26 N8 C71 119.1(7) . .
C75 N8 C71 120.7(7) . .
C57 O15 Yb2 132.6(6) . .
O9 N3 C30 119.3(7) . .
O9 N3 C26 119.6(7) . .
C30 N3 C26 121.1(7) . .
O10 N4 C15 120.7(8) . .
O10 N4 C11 117.3(7) . .
C15 N4 C11 121.9(8) . .
C114 O30 Yb4 132.3(8) . .
C52 O13 Yb2 136.9(6) . .
C49 O12 Yb2 135.2(6) . .
N7 O25 Yb4 135.2(5) . .
C97 O21 Yb3 130.6(9) . .
O8 C44 C43 129.2(8) . .
O8 C44 C45 113.1(9) . .
C43 C44 C45 117.5(8) . .
C92 O19 Yb3 132.2(7) . .
O18 N6 C76 117.9(7) . .
O18 N6 C80 119.0(7) . .
C76 N6 C80 123.0(8) . .
C117 O31 Yb4 135.5(8) . .
C59 O16 Yb2 129.3(6) . .
O2 N2 C20 119.6(7) . .
O2 N2 C16 118.0(7) . .
C20 N2 C16 122.4(8) . .
C109 O28 Yb4 133.7(8) . .
C107 O27 Yb4 132.2(7) . .
N5 O17 Yb3 133.3(5) . .
C104 O24 Yb3 135.6(9) . .
N2 O2 Yb1 132.0(5) . .
C68 C83 S11 122.4(6) . .
C68 C83 S14 122.9(6) . .
S11 C83 S14 114.8(4) . .
O17 N5 C65 119.7(6) . .
O17 N5 C61 118.5(8) . .
C65 N5 C61 121.7(8) . .
C119 O32 Yb4 135.0(8) . .
O25 N7 C90 121.2(8) . .
O25 N7 C86 117.7(8) . .
C90 N7 C86 120.9(9) . .
N1 C5 C4 118.3(11) . .
N1 C5 C6 117.9(8) . .
C4 C5 C6 123.8(10) . .
C73 C72 C71 119.9(9) . .
C69 C67 S10 117.7(6) . .
C69 C67 S9 126.7(6) . .
S10 C67 S9 115.3(4) . .
O14 C54 C53 128.0(9) . .
O14 C54 C55 114.3(8) . .
C53 C54 C55 117.7(9) . .
C37 O5 Yb1 137.0(6) . .
C102 O23 Yb3 138.0(11) . .
N6 C80 C79 116.4(9) . .
N6 C80 C81 118.8(8) . .
C79 C80 C81 124.7(9) . .
N2 C20 C19 117.1(8) . .
N2 C20 C21 118.7(8) . .
C19 C20 C21 124.2(8) . .
O4 C34 C33 128.3(8) . .
O4 C34 C35 113.8(9) . .
C33 C34 C35 117.8(9) . .
C94 O20 Yb3 135.8(8) . .
C23 C8 S7 124.6(6) 2_757 .
C23 C8 S2 123.2(6) 2_757 .
S7 C8 S2 112.3(4) . .
C112 O29 Yb4 137.1(10) . .
C22 C24 S4 124.0(6) . .
C22 C24 S3 116.5(6) . .
S4 C24 S3 118.9(5) . .
N8 C71 C72 118.3(8) . .
N8 C71 C70 118.1(7) . .
C72 C71 C70 123.6(8) . .
C8 C23 S3 124.7(6) 2_757 .
C8 C23 S6 122.2(6) 2_757 .
S3 C23 S6 113.1(4) . .
O30 C114 C113 127.2(13) . .
O30 C114 C115 115.4(15) . .
C113 C114 C115 117.3(15) . .
C67 C69 S16 123.6(6) . .
C67 C69 S15 115.0(5) . .
S16 C69 S15 120.5(5) . .
C82 C84 S11 117.9(6) . .
C82 C84 S12 121.7(7) . .
S11 C84 S12 120.4(5) . .
C16 C17 C18 119.7(10) . .
N7 C86 C87 116.4(9) . .
N7 C86 C85 115.3(8) . .
C87 C86 C85 128.3(8) . .
N4 C11 C12 117.8(9) . .
N4 C11 C10 118.0(7) . .
C12 C11 C10 124.1(9) . .
C37 C38 C39 119.5(10) . .
C88 C87 C86 120.9(10) . .
F18 C45 F16 102.8(13) . .
F18 C45 F17 104.9(11) . .
F16 C45 F17 106.5(11) . .
F18 C45 C44 115.0(9) . .
F16 C45 C44 112.5(8) . .
F17 C45 C44 114.0(10) . .
C65 C66 S9 112.6(6) . .
C65 C64 C63 118.8(13) . .
N3 C26 C27 118.5(8) . .
N3 C26 C25 117.3(7) . .
C27 C26 C25 124.2(8) . .
C7 C9 S7 117.5(6) . .
C7 C9 S8 126.8(6) . .
S7 C9 S8 115.6(4) . .
O13 C52 C53 127.9(9) . .
O13 C52 C51 115.6(10) . .
C53 C52 C51 116.5(10) . .
C34 C33 C32 119.9(8) . .
F36 C60 F34 107.1(17) . .
F36 C60 F35 104.6(15) . .
F34 C60 F35 107.3(17) . .
F36 C60 C59 114.5(13) . .
F34 C60 C59 108.7(13) . .
F35 C60 C59 114.3(13) . .
C5 C6 S1 114.4(6) . .
O3 C32 C33 126.9(8) . .
O3 C32 C31 115.6(9) . .
C33 C32 C31 117.2(9) . .
C44 C43 C42 120.7(8) . .
C99 O22 Yb3 131.6(9) . .
C83 C68 S10 124.3(6) . 2_666
C83 C68 S15 123.1(6) . 2_666
S10 C68 S15 112.6(4) 2_666 2_666
O11 C47 C48 127.6(10) . .
O11 C47 C46 114.3(12) . .
C48 C47 C46 118.1(11) . .
C18 C19 C20 122.2(9) . .
C20 C21 S5 110.0(6) . .
C28 C27 C26 120.5(10) . .
O15 C57 C58 126.8(9) . .
O15 C57 C56 114.2(9) . .
C58 C57 C56 119.0(10) . .
C86 C85 S12 115.7(7) . .
O19 C92 C93 129.5(12) . .
O19 C92 C91 113.5(13) . .
C93 C92 C91 117.0(15) . .
O5 C37 C38 126.9(10) . .
O5 C37 C36 117.4(12) . .
C38 C37 C36 115.7(12) . .
C84 C82 S13 122.1(7) . .
C84 C82 S14 117.4(6) . .
S13 C82 S14 119.9(5) . .
C9 C7 S1 122.9(6) . .
C9 C7 S2 116.4(6) . .
S1 C7 S2 119.6(4) . .
C26 C25 S4 115.4(6) . .
C24 C22 S6 117.2(6) . .
C24 C22 S5 125.2(6) . .
S6 C22 S5 117.5(5) . .
F21 C46 F20 103.0(19) . .
F21 C46 F19 105.6(19) . .
F20 C46 F19 103.6(19) . .
F21 C46 C47 114.1(16) . .
F20 C46 C47 113.1(17) . .
F19 C46 C47 116.1(15) . .
O28 C109 C108 129.2(11) . .
O28 C109 C110 116.2(14) . .
C108 C109 C110 114.4(15) . .
F72 C120 F70 112.1(15) . .
F72 C120 F71 101(2) . .
F70 C120 F71 100.2(13) . .
F72 C120 C119 114.9(11) . .
F70 C120 C119 116.3(17) . .
F71 C120 C119 109.7(14) . .
C11 C10 S8 115.2(6) . .
O32 C119 C118 125.3(13) . .
O32 C119 C120 116.2(12) . .
C118 C119 C120 117.9(13) . .
O6 C39 C38 128.2(9) . .
O6 C39 C40 115.6(10) . .
C38 C39 C40 115.3(11) . .
F30 C55 F29 106.3(15) . .
F30 C55 F28 109.8(13) . .
F29 C55 F28 102.2(12) . .
F30 C55 C54 112.7(10) . .
F29 C55 C54 111.5(13) . .
F28 C55 C54 113.5(12) . .
O12 C49 C48 126.8(10) . .
O12 C49 C50 114.8(10) . .
C48 C49 C50 118.5(10) . .
C49 C48 C47 119.4(9) . .
C74 C73 C72 120.5(9) . .
O29 C112 C113 122.4(13) . .
O29 C112 C111 122(2) . .
C113 C112 C111 115.4(18) . .
C71 C70 S16 113.6(6) . .
O16 C59 C58 128.7(9) . .
O16 C59 C60 112.9(11) . .
C58 C59 C60 118.4(11) . .
N5 C61 C62 117.6(12) . .
F4A C35 F5 61(6) . .
F4A C35 F6A 105(5) . .
F5 C35 F6A 138(2) . .
F4A C35 F6 129(2) . .
F5 C35 F6 109(2) . .
F6A C35 F6 46(2) . .
F4A C35 F4 40(6) . .
F5 C35 F4 100(2) . .
F6A C35 F4 71(3) . .
F6 C35 F4 111(3) . .
F4A C35 F5A 122(6) . .
F5 C35 F5A 68(6) . .
F6A C35 F5A 95(6) . .
F6 C35 F5A 49(6) . .
F4 C35 F5A 143(3) . .
F4A C35 C34 116(3) . .
F5 C35 C34 113.5(15) . .
F6A C35 C34 109(2) . .
F6 C35 C34 113.3(15) . .
F4 C35 C34 108.4(18) . .
F5A C35 C34 108(3) . .
C62 C63 C64 121.1(12) . .
O20 C94 C93 125.6(11) . .
O20 C94 C95 115.5(15) . .
C93 C94 C95 118.8(15) . .
N2 C16 C17 119.9(10) . .
C3 C4 C5 121.3(12) . .
C13 C12 C11 120.1(11) . .
N8 C75 C74 121.5(9) . .
C4 C3 C2 120.0(11) . .
F54 C105 F52 109.2(18) . .
F54 C105 F53 106(2) . .
F52 C105 F53 102(2) . .
F54 C105 C104 112.1(18) . .
F52 C105 C104 114(2) . .
F53 C105 C104 112.6(14) . .
N5 C65 C64 119.9(9) . .
N5 C65 C66 117.0(8) . .
C64 C65 C66 123.0(10) . .
O31 C117 C118 127.3(11) . .
O31 C117 C116 115.2(16) . .
C118 C117 C116 117.4(16) . .
C89 C90 N7 122.3(10) . .
C99 C98 C97 120.5(13) . .
C80 C81 S13 112.3(7) . .
C78 C79 C80 121.3(10) . .
O27 C107 C108 127.2(12) . .
O27 C107 C106 116.4(11) . .
C108 C107 C106 116.1(12) . .
C59 C58 C57 119.9(10) . .
F4A F4 C35 59(6) . .
F4A F4 F6A 104(8) . .
C35 F4 F6A 52(2) . .
N1 C1 C2 119.9(11) . .
N4 C15 C14 119.3(11) . .
C109 C108 C107 121.4(12) . .
F1 C31 F3 114(2) . .
F1 C31 F2 96.7(16) . .
F3 C31 F2 104.9(18) . .
F1 C31 C32 116.8(14) . .
F3 C31 C32 116.5(10) . .
F2 C31 C32 104.7(17) . .
O21 C97 C98 127.1(12) . .
O21 C97 C96 105.3(16) . .
C98 C97 C96 127.7(15) . .
C117 C118 C119 121.2(13) . .
C89 C88 C87 119.5(11) . .
O24 C104 C103 127.8(16) . .
O24 C104 C105 117.1(14) . .
C103 C104 C105 114.7(16) . .
F44 C96 F43 124(4) . .
F44 C96 F45 106(2) . .
F43 C96 F45 100(2) . .
F44 C96 C97 112.4(19) . .
F43 C96 C97 109.5(17) . .
F45 C96 C97 102(2) . .
F10 C40 F11 122.5(18) . .
F10 C40 F12 88(2) . .
F11 C40 F12 90(2) . .
F10 C40 C39 116.7(14) . .
F11 C40 C39 120.5(14) . .
F12 C40 C39 98(2) . .
C30 C29 C28 118.8(11) . .
C27 C28 C29 119.2(10) . .
C52 C53 C54 118.8(9) . .
F32 C56 F33 113.1(16) . .
F32 C56 F31 105.5(13) . .
F33 C56 F31 103.5(16) . .
F32 C56 C57 111.0(14) . .
F33 C56 C57 113.5(11) . .
F31 C56 C57 109.7(14) . .
C29 C30 N3 121.8(10) . .
F55 C106 F56 113(2) . .
F55 C106 F57 105.8(17) . .
F56 C106 F57 94.1(15) . .
F55 C106 C107 119.8(15) . .
F56 C106 C107 111.8(13) . .
F57 C106 C107 108.9(18) . .
C19 C18 C17 118.7(10) . .
F23 C50 F24 112.2(16) . .
F23 C50 F22 106.3(16) . .
F24 C50 F22 103.9(15) . .
F23 C50 C49 115.8(14) . .
F24 C50 C49 110.8(13) . .
F22 C50 C49 106.9(13) . .
C14 C13 C12 119.2(10) . .
F13 C41 F15 117(2) . .
F13 C41 F14 95(2) . .
F15 C41 F14 98(2) . .
F13 C41 C42 116.1(14) . .
F15 C41 C42 119.0(14) . .
F14 C41 C42 104(2) . .
C112 C113 C114 122.8(12) . .
O23 C102 C103 127.6(14) . .
O23 C102 C101 112(2) . .
C103 C102 C101 119(2) . .
F4A F5 C35 57(2) . .
F4A F5 F5A 112(5) . .
C35 F5 F5A 61(3) . .
C13 C14 C15 121.6(12) . .
C78 C77 C76 117.9(12) . .
C92 C93 C94 119.2(12) . .
F6A F6 F5A 134(7) . .
F6A F6 C35 65(3) . .
F5A F6 C35 70(6) . .
C79 C78 C77 121.4(12) . .
N6 C76 C77 119.8(10) . .
C63 C62 C61 120.8(11) . .
C1 C2 C3 117.7(12) . .
F67 C116 F68 114(2) . .
F67 C116 F69 108(3) . .
F68 C116 F69 99.5(15) . .
F67 C116 C117 114.7(14) . .
F68 C116 C117 112(2) . .
F69 C116 C117 106.8(16) . .
C104 C103 C102 117.1(15) . .
F62 C111 F63 104(3) . .
F62 C111 F61 104(4) . .
F63 C111 F61 97(3) . .
F62 C111 C112 124(3) . .
F63 C111 C112 115(3) . .
F61 C111 C112 108(3) . .
C73 C74 C75 119.2(10) . .
O22 C99 C98 130.3(15) . .
O22 C99 C100 112.6(15) . .
C98 C99 C100 117.1(16) . .
C90 C89 C88 119.9(11) . .
C91 F38 F39 47.0(16) . .
C91 F39 F38 40.3(11) . .
F27 C51 F26 117.4(17) . .
F27 C51 F25 104(2) . .
F26 C51 F25 90.6(19) . .
F27 C51 C52 119.3(13) . .
F26 C51 C52 111.9(16) . .
F25 C51 C52 109.2(18) . .
F60 C110 F59 104(2) . .
F60 C110 F58 100(2) . .
F59 C110 F58 106(2) . .
F60 C110 C109 118.8(19) . .
F59 C110 C109 114.0(16) . .
F58 C110 C109 112(2) . .
F48 C100 F46 113(3) . .
F48 C100 F47 97(3) . .
F46 C100 F47 98(2) . .
F48 C100 C99 118(2) . .
F46 C100 C99 117(2) . .
F47 C100 C99 110(3) . .
C36 F7 F8 43(2) . .
C36 F8 F7 53(3) . .
F8 C36 F9 117(4) . .
F8 C36 F7 85(3) . .
F9 C36 F7 109(4) . .
F8 C36 C37 116(2) . .
F9 C36 C37 118.9(13) . .
F7 C36 C37 103(3) . .
F66 C115 F64 108.0(17) . .
F66 C115 F65 102(2) . .
F64 C115 F65 99(2) . .
F66 C115 C114 116.0(15) . .
F64 C115 C114 119.9(17) . .
F65 C115 C114 109.8(17) . .
F41 C95 F40 114(2) . .
F41 C95 F42 99(3) . .
F40 C95 F42 95(2) . .
F41 C95 C94 119.1(14) . .
F40 C95 C94 117(2) . .
F42 C95 C94 108(2) . .
F38 C91 F37 117(2) . .
F38 C91 F39 93(2) . .
F37 C91 F39 98(2) . .
F38 C91 C92 117(2) . .
F37 C91 C92 114.5(17) . .
F39 C91 C92 113(2) . .
F6 F6A C35 69(3) . .
F6 F6A F4 120(4) . .
C35 F6A F4 57(3) . .
F6 F5A C35 61(3) . .
F6 F5A F5 106(6) . .
C35 F5A F5 52(4) . .
F4 F4A C35 81(4) . .
F4 F4A F5 142(8) . .
C35 F4A F5 62(6) . .
C128 C127 C126 158(3) . .
C124 C125 C126 80(4) . .
C125 C124 C123 136(6) . .
C125 C126 C127 106(2) . .
Cl3 C121 Cl1 116(5) . .
Cl3 C121 Cl2 110(2) . .
Cl1 C121 Cl2 108(2) . .
Cl5 C122 Cl4 132(5) . .
Cl5 C122 Cl6 108(5) . .
Cl4 C122 Cl6 109(3) . .
F49 C101 F50 120(4) . .
F49 C101 F51 109(4) . .
F50 C101 F51 102(3) . .
F49 C101 C102 121(3) . .
F50 C101 C102 98(3) . .
F51 C101 C102 104(3) . .

loop_
_geom_bond_atom_site_label_1
_geom_bond_atom_site_label_2
_geom_bond_distance
_geom_bond_site_symmetry_2
Cl3 C121 1.51(3) .
Cl2 C121 1.78(4) .
Cl1 C121 1.53(5) .
Yb1 O1 2.273(5) .
Yb1 O2 2.282(6) .
Yb1 O5 2.283(7) .
Yb1 O7 2.314(6) .
Yb1 O8 2.328(5) .
Yb1 O4 2.335(6) .
Yb1 O6 2.341(6) .
Yb1 O3 2.374(5) .
Yb2 O10 2.246(5) .
Yb2 O13 2.268(6) .
Yb2 O9 2.292(5) .
Yb2 O12 2.303(6) .
Yb2 O15 2.315(6) .
Yb2 O14 2.332(6) .
Yb2 O11 2.349(6) .
Yb2 O16 2.382(7) .
Yb3 O17 2.264(6) .
Yb3 O23 2.264(9) .
Yb3 O18 2.289(6) .
Yb3 O22 2.301(8) .
Yb3 O20 2.305(8) .
Yb3 O24 2.316(7) .
Yb3 O19 2.324(7) .
Yb3 O21 2.332(6) .
Yb4 O25 2.233(6) .
Yb4 O31 2.276(8) .
Yb4 O26 2.299(5) .
Yb4 O28 2.300(7) .
Yb4 O29 2.322(8) .
Yb4 O27 2.323(7) .
Yb4 O32 2.335(7) .
Yb4 O30 2.345(7) .
S2 C7 1.765(7) .
S2 C8 1.782(7) .
S10 C68 1.744(8) 2_666
S10 C67 1.753(7) .
S9 C67 1.756(8) .
S9 C66 1.824(9) .
S5 C22 1.758(8) .
S5 C21 1.830(9) .
S11 C83 1.738(8) .
S11 C84 1.762(9) .
S3 C23 1.756(8) .
S3 C24 1.763(8) .
S8 C9 1.756(8) .
S8 C10 1.816(10) .
S7 C9 1.749(8) .
S7 C8 1.752(8) .
S14 C82 1.751(9) .
S14 C83 1.768(8) .
S16 C69 1.734(7) .
S16 C70 1.826(9) .
S13 C82 1.743(8) .
S13 C81 1.828(9) .
S6 C22 1.755(8) .
S6 C23 1.764(7) .
S15 C69 1.767(8) .
S15 C68 1.768(7) 2_666
S4 C24 1.740(8) .
S4 C25 1.787(10) .
S1 C7 1.747(7) .
S1 C6 1.829(10) .
S12 C84 1.768(9) .
S12 C85 1.782(10) .
O6 C39 1.200(12) .
O8 C44 1.253(10) .
O26 N8 1.335(8) .
O18 N6 1.336(8) .
O1 N1 1.327(8) .
O14 C54 1.234(10) .
O3 C32 1.227(10) .
O11 C47 1.229(12) .
O4 C34 1.247(10) .
O10 N4 1.326(8) .
N1 C1 1.332(13) .
N1 C5 1.353(11) .
C42 O7 1.251(11) .
C42 C43 1.374(14) .
C42 C41 1.545(18) .
O9 N3 1.342(8) .
N8 C75 1.345(12) .
N8 C71 1.359(10) .
O15 C57 1.217(11) .
N3 C30 1.354(12) .
N3 C26 1.362(10) .
N4 C15 1.340(12) .
N4 C11 1.360(11) .
O30 C114 1.258(15) .
O13 C52 1.246(12) .
O12 C49 1.249(11) .
O25 N7 1.337(10) .
O21 C97 1.288(16) .
C44 C43 1.338(14) .
C44 C45 1.524(13) .
O19 C92 1.243(14) .
N6 C76 1.346(13) .
N6 C80 1.349(11) .
O31 C117 1.246(16) .
O16 C59 1.213(12) .
N2 O2 1.340(9) .
N2 C20 1.344(10) .
N2 C16 1.357(12) .
O28 C109 1.220(15) .
O27 C107 1.239(14) .
O17 N5 1.309(9) .
O24 C104 1.195(16) .
C83 C68 1.341(10) .
N5 C65 1.354(12) .
N5 C61 1.379(11) .
O32 C119 1.236(13) .
N7 C90 1.347(13) .
N7 C86 1.394(11) .
C5 C4 1.387(14) .
C5 C6 1.462(14) .
C72 C73 1.368(15) .
C72 C71 1.392(12) .
C67 C69 1.360(11) .
C54 C53 1.405(14) .
C54 C55 1.521(15) .
O5 C37 1.263(13) .
O23 C102 1.18(2) .
C80 C79 1.394(14) .
C80 C81 1.489(14) .
C20 C19 1.390(12) .
C20 C21 1.487(12) .
C34 C33 1.370(13) .
C34 C35 1.539(15) .
O20 C94 1.187(17) .
C8 C23 1.303(10) 2_757
O29 C112 1.213(15) .
C24 C22 1.348(11) .
C71 C70 1.467(12) .
C23 C8 1.303(10) 2_757
C114 C113 1.41(2) .
C114 C115 1.49(2) .
C84 C82 1.323(12) .
C17 C16 1.368(15) .
C17 C18 1.375(16) .
C86 C87 1.395(13) .
C86 C85 1.493(13) .
C11 C12 1.390(13) .
C11 C10 1.498(13) .
C38 C37 1.390(16) .
C38 C39 1.393(15) .
C87 C88 1.382(16) .
C45 F18 1.245(13) .
C45 F16 1.259(13) .
C45 F17 1.268(12) .
C66 C65 1.497(12) .
C64 C65 1.369(14) .
C64 C63 1.404(19) .
C26 C27 1.385(12) .
C26 C25 1.509(13) .
C9 C7 1.340(11) .
C52 C53 1.377(15) .
C52 C51 1.520(16) .
C33 C32 1.404(13) .
C60 F36 1.245(18) .
C60 F34 1.26(2) .
C60 F35 1.297(18) .
C60 C59 1.564(15) .
C32 C31 1.561(16) .
O22 C99 1.252(16) .
C68 S10 1.744(8) 2_666
C68 S15 1.768(7) 2_666
F66 C115 1.177(17) .
C47 C48 1.399(17) .
C47 C46 1.509(16) .
C19 C18 1.356(14) .
F10 C40 1.146(18) .
C27 C28 1.362(16) .
C57 C58 1.403(14) .
C57 C56 1.543(15) .
C92 C93 1.362(17) .
C92 C91 1.51(2) .
F71 C120 1.31(2) .
C37 C36 1.54(2) .
F33 C56 1.297(14) .
F27 C51 1.186(17) .
F28 C55 1.303(15) .
F41 C95 1.191(19) .
F3 C31 1.182(16) .
C46 F21 1.21(2) .
C46 F20 1.23(2) .
C46 F19 1.262(18) .
C109 C108 1.364(18) .
C109 C110 1.54(2) .
C120 F72 1.279(18) .
C120 F70 1.280(18) .
C120 C119 1.52(2) .
C119 C118 1.409(18) .
F57 C106 1.34(2) .
C39 C40 1.573(18) .
C55 F30 1.277(15) .
C55 F29 1.290(19) .
C49 C48 1.371(15) .
C49 C50 1.543(18) .
C73 C74 1.350(15) .
C112 C113 1.41(2) .
C112 C111 1.41(3) .
F1 C31 1.17(2) .
C59 C58 1.367(15) .
C61 C62 1.407(18) .
C35 F4A 1.16(7) .
C35 F5 1.23(2) .
C35 F6A 1.25(4) .
C35 F6 1.28(2) .
C35 F4 1.34(3) .
C35 F5A 1.36(6) .
C63 C62 1.32(2) .
C94 C93 1.44(2) .
C94 C95 1.528(19) .
C4 C3 1.334(19) .
C12 C13 1.372(18) .
C75 C74 1.359(14) .
C3 C2 1.41(2) .
C105 F54 1.26(2) .
C105 F52 1.26(2) .
C105 F53 1.27(2) .
C105 C104 1.56(2) .
F11 C40 1.150(17) .
C117 C118 1.40(2) .
C117 C116 1.52(2) .
C90 C89 1.324(16) .
F14 C41 1.38(4) .
C98 C99 1.32(2) .
C98 C97 1.36(2) .
F13 C41 1.20(2) .
F58 C110 1.27(2) .
C79 C78 1.340(18) .
C107 C108 1.443(18) .
C107 C106 1.51(2) .
F4 F4A 0.87(11) .
F4 F6A 1.50(6) .
F32 C56 1.27(2) .
C1 C2 1.399(16) .
C15 C14 1.357(16) .
C31 F2 1.36(2) .
C97 C96 1.64(3) .
C88 C89 1.368(17) .
C104 C103 1.44(2) .
C96 F44 1.13(3) .
C96 F43 1.21(3) .
C96 F45 1.38(3) .
C40 F12 1.44(3) .
C29 C30 1.327(15) .
C29 C28 1.416(18) .
F67 C116 1.17(2) .
C56 F31 1.36(2) .
F50 C101 1.26(4) .
C106 F55 1.234(16) .
C106 F56 1.33(2) .
C50 F23 1.249(16) .
C50 F24 1.288(19) .
C50 F22 1.351(19) .
F61 C111 1.35(4) .
C13 C14 1.337(19) .
F62 C111 1.22(3) .
C41 F15 1.208(19) .
F40 C95 1.19(3) .
C102 C103 1.46(3) .
C102 C101 1.68(3) .
F5 F4A 1.21(13) .
F5 F5A 1.45(14) .
C77 C78 1.357(17) .
C77 C76 1.387(16) .
F68 C116 1.26(2) .
F6 F6A 0.99(5) .
F6 F5A 1.10(11) .
C116 F69 1.36(3) .
F60 C110 1.16(2) .
C111 F63 1.25(4) .
C99 C100 1.53(3) .
F25 C51 1.28(3) .
F51 C101 1.31(4) .
F59 C110 1.26(2) .
F65 C115 1.26(3) .
F64 C115 1.215(18) .
F37 C91 1.25(2) .
F38 C91 1.15(2) .
F38 F39 1.78(3) .
F42 C95 1.39(4) .
F39 C91 1.30(3) .
F46 C100 1.29(3) .
F47 C100 1.30(3) .
F48 C100 1.28(2) .
C51 F26 1.25(2) .
F9 C36 1.18(2) .
F7 C36 1.30(6) .
F7 F8 1.63(5) .
F8 C36 1.11(3) .
C127 C128 1.84(5) .
C127 C126 1.90(5) .
C125 C124 1.45(8) .
C125 C126 1.74(4) .
C124 C123 1.65(8) .
Cl4 C122 1.56(8) .
Cl6 C122 1.91(8) .
Cl5 C122 1.53(8) .
C101 F49 1.21(7) .
